data_7108387
loop_
_publ_author_name
'Benjamin T. King'
'Marilyn M. Olmstead'
'Kim K. Baldridge'
'Bharat Kumar'
'Alan L. Balch'
'Jafar Attar Gharamaleki'

_publ_section_title
;
 Co-crystals of tetrabenzoquadrannulene and C60: application of the sphere
 in a cone model
;
_journal_name_full Chem.Commun.
_journal_page_first 9882
_journal_paper_doi 10.1039/c2cc34472f
_journal_volume 48
_journal_year 2012
_chemical_formula_moiety '2(C60), 2(C44 H48 Si4), 1.25(C7 H8), 0.75(C6 H6)'
_chemical_formula_sum 'C221.25 H110.5 Si8'
_chemical_formula_weight 2993.32
_chemical_name_common 2TMS4-TBQ.2C60.1.25toluene.0.75benzene
_space_group_IT_number 29
_symmetry_cell_setting orthorhombic
_symmetry_space_group_name_Hall 'P 2c -2ac'
_symmetry_space_group_name_H-M 'P c a 21'
_atom_sites_solution_hydrogens geom
_atom_sites_solution_primary direct
_atom_sites_solution_secondary difmap
_audit_creation_method SHELXL-97
_cell_angle_alpha 90.00
_cell_angle_beta 90.00
_cell_angle_gamma 90.00
_cell_formula_units_Z 4
_cell_length_a 40.4567(12)
_cell_length_b 13.2186(4)
_cell_length_c 26.4512(7)
_cell_measurement_reflns_used 9938
_cell_measurement_temperature 100(2)
_cell_measurement_theta_max 28.2
_cell_measurement_theta_min 2.5
_cell_volume 14145.6(7)
_computing_cell_refinement 'SAINT (Bruker, 2011)'
_computing_data_collection 'Apex2 (Bruker, 2011)'
_computing_data_reduction 'SAINT (Bruker, 2011)'
_computing_publication_material 'SHELXL-97 (Sheldrick, 2008)'
_computing_structure_refinement 'SHELXL-97 (Sheldrick, 2008)'
_computing_structure_solution 'SHELXS-97 (Sheldrick, 2008)'
_diffrn_ambient_temperature 100(2)
_diffrn_detector_area_resol_mean 8.3
_diffrn_measured_fraction_theta_full 0.997
_diffrn_measured_fraction_theta_max 0.997
_diffrn_measurement_device_type 'Bruker D8 ApexII'
_diffrn_measurement_method \w
_diffrn_radiation_monochromator silicon(111)
_diffrn_radiation_source 'beamline 11.3.1 ALS'
_diffrn_radiation_type synchrotron
_diffrn_radiation_wavelength 0.77490
_diffrn_reflns_av_R_equivalents 0.0874
_diffrn_reflns_av_sigmaI/netI 0.0711
_diffrn_reflns_limit_h_max 46
_diffrn_reflns_limit_h_min -48
_diffrn_reflns_limit_k_max 15
_diffrn_reflns_limit_k_min -15
_diffrn_reflns_limit_l_max 31
_diffrn_reflns_limit_l_min -31
_diffrn_reflns_number 118042
_diffrn_reflns_theta_full 27.93
_diffrn_reflns_theta_max 27.93
_diffrn_reflns_theta_min 1.38
_exptl_absorpt_coefficient_mu 0.144
_exptl_absorpt_correction_T_max 0.999
_exptl_absorpt_correction_T_min 0.998
_exptl_absorpt_correction_type multi-scan
_exptl_absorpt_process_details 'SADABS (Sheldrick, 2004)'
_exptl_crystal_colour red
_exptl_crystal_density_diffrn 1.406
_exptl_crystal_density_method 'not measured'
_exptl_crystal_description 'plate-like needle'
_exptl_crystal_F_000 6200
_exptl_crystal_size_max 0.031
_exptl_crystal_size_mid 0.005
_exptl_crystal_size_min 0.001
_refine_diff_density_max 0.793
_refine_diff_density_min -0.420
_refine_diff_density_rms 0.097
_refine_ls_abs_structure_details 'Flack H D (1983), Acta Cryst. A39, 876-881'
_refine_ls_abs_structure_Flack 0.33(11)
_refine_ls_extinction_method none
_refine_ls_goodness_of_fit_ref 1.021
_refine_ls_hydrogen_treatment constr
_refine_ls_matrix_type full
_refine_ls_number_parameters 1603
_refine_ls_number_reflns 26045
_refine_ls_number_restraints 1
_refine_ls_restrained_S_all 1.021
_refine_ls_R_factor_all 0.1105
_refine_ls_R_factor_gt 0.0919
_refine_ls_shift/su_max 0.003
_refine_ls_shift/su_mean 0.000
_refine_ls_structure_factor_coef Fsqd
_refine_ls_weighting_details 'calc w=1/[\s^2^(Fo^2^)+(0.1432P)^2^+25.3834P] where P=(Fo^2^+2Fc^2^)/3'
_refine_ls_weighting_scheme calc
_refine_ls_wR_factor_gt 0.2336
_refine_ls_wR_factor_ref 0.2522
_reflns_number_gt 21177
_reflns_number_total 26045
_reflns_threshold_expression I>2\s(I)
_cod_data_source_file c2cc34472f.txt
_cod_data_source_block mn2076
_cod_original_formula_sum 'C221.25 H110.50 Si8'
_cod_database_code 7108387

loop_
_symmetry_equiv_pos_as_xyz
'x, y, z'
'-x, -y, z+1/2'
'x+1/2, -y, z'
'-x+1/2, y, z+1/2'

loop_
_atom_site_label
_atom_site_type_symbol
_atom_site_fract_x
_atom_site_fract_y
_atom_site_fract_z
_atom_site_U_iso_or_equiv
_atom_site_adp_type
_atom_site_occupancy
_atom_site_symmetry_multiplicity
_atom_site_calc_flag
_atom_site_refinement_flags
_atom_site_disorder_assembly
_atom_site_disorder_group
Si1 Si 0.25522(5) -0.09995(13) 0.84861(6) 0.0440(4) Uani 1 1 d . . .
Si2 Si 0.36908(5) -0.26809(13) 1.26730(6) 0.0401(4) Uani 1 1 d . . .
Si3 Si 0.44749(4) -0.13941(16) 1.22455(7) 0.0461(4) Uani 1 1 d . . .
Si4 Si 0.33001(6) 0.05757(13) 0.81154(7) 0.0530(5) Uani 1 1 d . . .
C121 C 0.34000(13) 0.1165(4) 1.0992(2) 0.0283(11) Uani 1 1 d . . .
C122 C 0.32763(13) 0.1343(3) 1.0492(2) 0.0272(11) Uani 1 1 d . . .
C123 C 0.29718(12) 0.0806(4) 1.0631(2) 0.0262(10) Uani 1 1 d . . .
C124 C 0.31008(13) 0.0635(4) 1.1134(2) 0.0279(11) Uani 1 1 d . . .
C125 C 0.31023(13) -0.0279(4) 1.1355(2) 0.0286(11) Uani 1 1 d . . .
C126 C 0.34167(13) -0.0539(4) 1.1608(2) 0.0296(11) Uani 1 1 d . . .
C127 C 0.34453(15) -0.1307(4) 1.1970(2) 0.0355(13) Uani 1 1 d . . .
H127 H 0.3248 -0.1638 1.2074 0.043 Uiso 1 1 calc R . .
C128 C 0.37405(14) -0.1619(4) 1.2187(2) 0.0362(13) Uani 1 1 d . . .
C129 C 0.40402(15) -0.1166(4) 1.2017(2) 0.0381(13) Uani 1 1 d . . .
C130 C 0.40120(14) -0.0397(4) 1.1663(2) 0.0354(12) Uani 1 1 d . . .
H130 H 0.4211 -0.0090 1.1549 0.043 Uiso 1 1 calc R . .
C131 C 0.37155(14) -0.0039(4) 1.14621(19) 0.0291(11) Uani 1 1 d . . .
C132 C 0.37019(14) 0.0763(4) 1.1062(2) 0.0308(12) Uani 1 1 d . . .
C133 C 0.39404(14) 0.0946(4) 1.0654(2) 0.0342(12) Uani 1 1 d . . .
C134 C 0.42823(14) 0.0955(4) 1.0720(3) 0.0395(13) Uani 1 1 d . . .
H134 H 0.4370 0.0900 1.1052 0.047 Uiso 1 1 calc R . .
C135 C 0.44972(15) 0.1040(5) 1.0318(3) 0.0451(15) Uani 1 1 d . . .
H13D H 0.4729 0.1049 1.0373 0.054 Uiso 1 1 calc R . .
C136 C 0.43740(16) 0.1112(4) 0.9842(3) 0.0459(16) Uani 1 1 d . . .
H136 H 0.4523 0.1164 0.9566 0.055 Uiso 1 1 calc R . .
C137 C 0.40393(17) 0.1111(4) 0.9746(3) 0.0430(15) Uani 1 1 d . . .
H137 H 0.3963 0.1147 0.9406 0.052 Uiso 1 1 calc R . .
C138 C 0.38080(14) 0.1058(4) 1.0144(2) 0.0320(12) Uani 1 1 d . . .
C139 C 0.34536(14) 0.1110(3) 1.0073(2) 0.0290(11) Uani 1 1 d . . .
C140 C 0.32382(14) 0.0657(4) 0.9671(2) 0.0310(12) Uani 1 1 d . . .
C141 C 0.33168(16) 0.0727(4) 0.9160(2) 0.0368(13) Uani 1 1 d . . .
H141 H 0.3509 0.1099 0.9071 0.044 Uiso 1 1 calc R . .
C142 C 0.31342(18) 0.0292(4) 0.8772(2) 0.0414(14) Uani 1 1 d . . .
C143 C 0.28499(17) -0.0257(4) 0.8906(2) 0.0388(14) Uani 1 1 d . . .
C144 C 0.27572(14) -0.0304(4) 0.9415(2) 0.0326(12) Uani 1 1 d . . .
H144 H 0.2558 -0.0648 0.9498 0.039 Uiso 1 1 calc R . .
C145 C 0.29408(13) 0.0126(4) 0.9806(2) 0.0279(11) Uani 1 1 d . . .
C146 C 0.28509(12) 0.0051(4) 1.0343(2) 0.0264(11) Uani 1 1 d . . .
C147 C 0.27319(12) -0.0839(4) 1.0636(2) 0.0248(10) Uani 1 1 d . . .
C148 C 0.25239(13) -0.1567(4) 1.0440(2) 0.0317(12) Uani 1 1 d . . .
H148 H 0.2452 -0.1493 1.0100 0.038 Uiso 1 1 calc R . .
C149 C 0.24153(13) -0.2397(4) 1.0711(2) 0.0342(12) Uani 1 1 d . . .
H149 H 0.2272 -0.2880 1.0561 0.041 Uiso 1 1 calc R . .
C150 C 0.25208(15) -0.2511(4) 1.1208(3) 0.0422(15) Uani 1 1 d . . .
H150 H 0.2446 -0.3070 1.1402 0.051 Uiso 1 1 calc R . .
C151 C 0.27298(14) -0.1832(4) 1.1417(2) 0.0365(13) Uani 1 1 d . . .
H15B H 0.2798 -0.1926 1.1757 0.044 Uiso 1 1 calc R . .
C152 C 0.28518(12) -0.0980(4) 1.1145(2) 0.0259(10) Uani 1 1 d . . .
C153 C 0.2761(2) -0.1725(6) 0.7981(3) 0.060(2) Uani 1 1 d . . .
H53A H 0.2603 -0.2190 0.7823 0.090 Uiso 1 1 calc R . .
H53B H 0.2944 -0.2113 0.8126 0.090 Uiso 1 1 calc R . .
H53C H 0.2847 -0.1258 0.7725 0.090 Uiso 1 1 calc R . .
C154 C 0.22266(19) -0.0137(5) 0.8218(3) 0.0542(18) Uani 1 1 d . . .
H54A H 0.2102 -0.0497 0.7956 0.081 Uiso 1 1 calc R . .
H54B H 0.2332 0.0460 0.8070 0.081 Uiso 1 1 calc R . .
H54C H 0.2076 0.0074 0.8488 0.081 Uiso 1 1 calc R . .
C155 C 0.2345(2) -0.1955(5) 0.8894(3) 0.0536(18) Uani 1 1 d . . .
H55A H 0.2241 -0.2473 0.8681 0.080 Uiso 1 1 calc R . .
H55B H 0.2176 -0.1623 0.9100 0.080 Uiso 1 1 calc R . .
H55C H 0.2509 -0.2274 0.9115 0.080 Uiso 1 1 calc R . .
C156 C 0.37695(19) -0.3945(5) 1.2376(3) 0.0506(16) Uani 1 1 d . . .
H56A H 0.3787 -0.4460 1.2641 0.076 Uiso 1 1 calc R . .
H56B H 0.3976 -0.3920 1.2184 0.076 Uiso 1 1 calc R . .
H56C H 0.3587 -0.4115 1.2149 0.076 Uiso 1 1 calc R . .
C157 C 0.3929(2) -0.2461(5) 1.3249(2) 0.064(2) Uani 1 1 d . . .
H57G H 0.3883 -0.3002 1.3493 0.096 Uiso 1 1 calc R . .
H57H H 0.3866 -0.1808 1.3396 0.096 Uiso 1 1 calc R . .
H57I H 0.4165 -0.2455 1.3168 0.096 Uiso 1 1 calc R . .
C158 C 0.3250(2) -0.2733(7) 1.2883(4) 0.078(3) Uani 1 1 d . . .
H58G H 0.3226 -0.3239 1.3151 0.117 Uiso 1 1 calc R . .
H58H H 0.3109 -0.2920 1.2596 0.117 Uiso 1 1 calc R . .
H58I H 0.3183 -0.2069 1.3011 0.117 Uiso 1 1 calc R . .
C159 C 0.45925(18) -0.2763(6) 1.2292(3) 0.0584(18) Uani 1 1 d . . .
H59G H 0.4638 -0.3028 1.1953 0.088 Uiso 1 1 calc R . .
H59H H 0.4410 -0.3145 1.2444 0.088 Uiso 1 1 calc R . .
H59I H 0.4790 -0.2831 1.2503 0.088 Uiso 1 1 calc R . .
C160 C 0.47604(19) -0.0852(8) 1.1776(4) 0.081(3) Uani 1 1 d . . .
H60J H 0.4688 -0.1040 1.1436 0.122 Uiso 1 1 calc R . .
H60K H 0.4984 -0.1114 1.1836 0.122 Uiso 1 1 calc R . .
H60L H 0.4762 -0.0114 1.1808 0.122 Uiso 1 1 calc R . .
C161 C 0.4535(2) -0.0737(7) 1.2856(3) 0.065(2) Uani 1 1 d . . .
H61J H 0.4517 -0.0004 1.2805 0.097 Uiso 1 1 calc R . .
H61K H 0.4755 -0.0899 1.2990 0.097 Uiso 1 1 calc R . .
H61L H 0.4366 -0.0959 1.3096 0.097 Uiso 1 1 calc R . .
C162 C 0.35761(19) -0.0487(5) 0.7905(3) 0.0505(17) Uani 1 1 d . . .
H62D H 0.3644 -0.0373 0.7553 0.076 Uiso 1 1 calc R . .
H62E H 0.3456 -0.1129 0.7929 0.076 Uiso 1 1 calc R . .
H62F H 0.3772 -0.0512 0.8121 0.076 Uiso 1 1 calc R . .
C163 C 0.3547(3) 0.1769(6) 0.8150(3) 0.080(3) Uani 1 1 d . . .
H63D H 0.3628 0.1945 0.7812 0.120 Uiso 1 1 calc R . .
H63E H 0.3736 0.1670 0.8378 0.120 Uiso 1 1 calc R . .
H63F H 0.3408 0.2318 0.8279 0.120 Uiso 1 1 calc R . .
C164 C 0.2964(2) 0.0812(7) 0.7652(3) 0.074(3) Uani 1 1 d . . .
H64D H 0.3059 0.1032 0.7330 0.111 Uiso 1 1 calc R . .
H64E H 0.2816 0.1340 0.7782 0.111 Uiso 1 1 calc R . .
H64F H 0.2838 0.0187 0.7600 0.111 Uiso 1 1 calc R . .
Si5 Si 0.24333(4) 0.39538(11) 0.67115(6) 0.0322(3) Uani 1 1 d . . .
Si6 Si 0.31873(4) 0.54235(12) 0.71421(6) 0.0365(4) Uani 1 1 d . . .
Si7 Si 0.37030(4) 0.24976(12) 0.25442(6) 0.0373(4) Uani 1 1 d . . .
Si8 Si 0.44725(4) 0.38559(14) 0.29863(7) 0.0425(4) Uani 1 1 d . . .
C165 C 0.30682(12) 0.5676(4) 0.41154(19) 0.0241(10) Uani 1 1 d . . .
C166 C 0.29270(12) 0.5816(4) 0.46103(19) 0.0249(10) Uani 1 1 d . . .
C167 C 0.32272(12) 0.6336(4) 0.4779(2) 0.0257(10) Uani 1 1 d . . .
C168 C 0.33689(14) 0.6182(4) 0.4276(2) 0.0289(11) Uani 1 1 d . . .
C169 C 0.36692(14) 0.5805(4) 0.4208(2) 0.0299(11) Uani 1 1 d . . .
C170 C 0.36952(13) 0.5038(4) 0.3806(2) 0.0286(11) Uani 1 1 d . . .
C171 C 0.39921(14) 0.4746(4) 0.3593(2) 0.0313(11) Uani 1 1 d . . .
H171 H 0.4186 0.5081 0.3707 0.038 Uiso 1 1 calc R . .
C172 C 0.40323(14) 0.3987(4) 0.3218(2) 0.0329(12) Uani 1 1 d . . .
C173 C 0.37381(14) 0.3495(4) 0.3054(2) 0.0332(12) Uani 1 1 d . . .
C174 C 0.34400(14) 0.3781(4) 0.32613(19) 0.0286(11) Uani 1 1 d . . .
H174 H 0.3247 0.3448 0.3142 0.034 Uiso 1 1 calc R . .
C175 C 0.33974(13) 0.4530(4) 0.3637(2) 0.0275(11) Uani 1 1 d . . .
C176 C 0.30774(13) 0.4758(4) 0.3875(2) 0.0280(11) Uani 1 1 d . . .
C177 C 0.28157(12) 0.4064(4) 0.40464(19) 0.0267(11) Uani 1 1 d . . .
C178 C 0.26992(13) 0.3261(4) 0.3762(2) 0.0320(12) Uani 1 1 d . . .
H178 H 0.2779 0.3186 0.3426 0.038 Uiso 1 1 calc R . .
C179 C 0.24734(14) 0.2563(4) 0.3940(2) 0.0354(13) Uani 1 1 d . . .
H179 H 0.2400 0.2024 0.3731 0.043 Uiso 1 1 calc R . .
C180 C 0.23574(13) 0.2665(4) 0.4426(2) 0.0329(12) Uani 1 1 d . . .
H180 H 0.2205 0.2180 0.4553 0.039 Uiso 1 1 calc R . .
C181 C 0.24558(12) 0.3448(4) 0.4731(2) 0.0281(11) Uani 1 1 d . . .
H181 H 0.2372 0.3494 0.5066 0.034 Uiso 1 1 calc R . .
C182 C 0.26791(12) 0.4185(4) 0.45541(19) 0.0222(10) Uani 1 1 d . . .
C183 C 0.27932(11) 0.5040(4) 0.48719(18) 0.0215(10) Uani 1 1 d . . .
C184 C 0.28735(13) 0.5087(3) 0.54222(19) 0.0241(10) Uani 1 1 d . . .
C185 C 0.26771(13) 0.4638(4) 0.5796(2) 0.0282(11) Uani 1 1 d . . .
H185 H 0.2483 0.4291 0.5691 0.034 Uiso 1 1 calc R . .
C186 C 0.27472(13) 0.4664(4) 0.6314(2) 0.0267(10) Uani 1 1 d . . .
C187 C 0.30280(15) 0.5205(4) 0.64776(19) 0.0323(12) Uani 1 1 d . . .
C188 C 0.32294(14) 0.5646(4) 0.6104(2) 0.0324(12) Uani 1 1 d . . .
H188 H 0.3421 0.6003 0.6212 0.039 Uiso 1 1 calc R . .
C189 C 0.31669(13) 0.5594(4) 0.5585(2) 0.0272(11) Uani 1 1 d . . .
C190 C 0.33866(13) 0.6060(4) 0.5204(2) 0.0287(11) Uani 1 1 d . . .
C191 C 0.37487(14) 0.6005(4) 0.5156(2) 0.0287(11) Uani 1 1 d . . .
C192 C 0.39668(14) 0.5994(4) 0.5567(2) 0.0357(13) Uani 1 1 d . . .
H192 H 0.3876 0.6024 0.5898 0.043 Uiso 1 1 calc R . .
C193 C 0.42991(15) 0.5944(4) 0.5521(2) 0.0386(13) Uani 1 1 d . . .
H193 H 0.4435 0.5913 0.5813 0.046 Uiso 1 1 calc R . .
C194 C 0.44392(14) 0.5938(4) 0.5045(3) 0.0405(14) Uani 1 1 d . . .
H194 H 0.4673 0.5947 0.5007 0.049 Uiso 1 1 calc R . .
C195 C 0.42377(14) 0.5919(4) 0.4624(2) 0.0355(12) Uani 1 1 d . . .
H195 H 0.4338 0.5910 0.4300 0.043 Uiso 1 1 calc R . .
C196 C 0.38958(13) 0.5914(4) 0.4655(2) 0.0289(11) Uani 1 1 d . . .
C197 C 0.21335(17) 0.4835(5) 0.7005(2) 0.0448(15) Uani 1 1 d . . .
H97J H 0.1978 0.4452 0.7216 0.067 Uiso 1 1 calc R . .
H97K H 0.2011 0.5192 0.6739 0.067 Uiso 1 1 calc R . .
H97L H 0.2252 0.5327 0.7215 0.067 Uiso 1 1 calc R . .
C198 C 0.21935(17) 0.3072(5) 0.6297(2) 0.0436(14) Uani 1 1 d . . .
H98M H 0.2072 0.2589 0.6508 0.065 Uiso 1 1 calc R . .
H98N H 0.2346 0.2705 0.6075 0.065 Uiso 1 1 calc R . .
H98O H 0.2037 0.3461 0.6092 0.065 Uiso 1 1 calc R . .
C199 C 0.26456(18) 0.3102(5) 0.7178(2) 0.0463(15) Uani 1 1 d . . .
H99M H 0.2488 0.2895 0.7440 0.069 Uiso 1 1 calc R . .
H99N H 0.2830 0.3464 0.7335 0.069 Uiso 1 1 calc R . .
H99O H 0.2729 0.2501 0.7003 0.069 Uiso 1 1 calc R . .
C200 C 0.34835(18) 0.4399(5) 0.7307(3) 0.0499(17) Uani 1 1 d . . .
H20S H 0.3362 0.3773 0.7375 0.075 Uiso 1 1 calc R . .
H20T H 0.3609 0.4594 0.7609 0.075 Uiso 1 1 calc R . .
H20U H 0.3636 0.4291 0.7024 0.075 Uiso 1 1 calc R . .
C201 C 0.28603(18) 0.5560(6) 0.7633(3) 0.0509(16) Uani 1 1 d . . .
H21P H 0.2740 0.4920 0.7666 0.076 Uiso 1 1 calc R . .
H21Q H 0.2707 0.6097 0.7533 0.076 Uiso 1 1 calc R . .
H21R H 0.2962 0.5733 0.7957 0.076 Uiso 1 1 calc R . .
C202 C 0.3414(2) 0.6649(6) 0.7150(3) 0.0553(18) Uani 1 1 d . . .
H22P H 0.3473 0.6821 0.7498 0.083 Uiso 1 1 calc R . .
H22Q H 0.3272 0.7181 0.7009 0.083 Uiso 1 1 calc R . .
H22R H 0.3615 0.6589 0.6946 0.083 Uiso 1 1 calc R . .
C203 C 0.36953(18) 0.3134(5) 0.1918(2) 0.0488(16) Uani 1 1 d . . .
H23P H 0.3697 0.2622 0.1650 0.073 Uiso 1 1 calc R . .
H23Q H 0.3890 0.3569 0.1885 0.073 Uiso 1 1 calc R . .
H23R H 0.3494 0.3544 0.1890 0.073 Uiso 1 1 calc R . .
C204 C 0.4036(2) 0.1537(5) 0.2584(3) 0.063(2) Uani 1 1 d . . .
H24V H 0.4025 0.1089 0.2289 0.094 Uiso 1 1 calc R . .
H24W H 0.4009 0.1137 0.2893 0.094 Uiso 1 1 calc R . .
H24X H 0.4252 0.1877 0.2590 0.094 Uiso 1 1 calc R . .
C205 C 0.33095(19) 0.1839(5) 0.2620(3) 0.0549(17) Uani 1 1 d . . .
H25S H 0.3316 0.1199 0.2433 0.082 Uiso 1 1 calc R . .
H25T H 0.3130 0.2263 0.2489 0.082 Uiso 1 1 calc R . .
H25U H 0.3271 0.1701 0.2980 0.082 Uiso 1 1 calc R . .
C206 C 0.46971(17) 0.2718(6) 0.3230(3) 0.0583(19) Uani 1 1 d . . .
H26M H 0.4916 0.2680 0.3073 0.087 Uiso 1 1 calc R . .
H26N H 0.4571 0.2106 0.3148 0.087 Uiso 1 1 calc R . .
H26O H 0.4722 0.2771 0.3598 0.087 Uiso 1 1 calc R . .
C207 C 0.44989(19) 0.3964(7) 0.2291(3) 0.060(2) Uani 1 1 d . . .
H27S H 0.4728 0.4102 0.2192 0.091 Uiso 1 1 calc R . .
H27T H 0.4357 0.4518 0.2175 0.091 Uiso 1 1 calc R . .
H27U H 0.4426 0.3329 0.2135 0.091 Uiso 1 1 calc R . .
C208 C 0.47205(17) 0.4967(5) 0.3225(3) 0.0508(16) Uani 1 1 d . . .
H28V H 0.4935 0.4982 0.3054 0.076 Uiso 1 1 calc R . .
H28W H 0.4754 0.4899 0.3590 0.076 Uiso 1 1 calc R . .
H28X H 0.4601 0.5595 0.3155 0.076 Uiso 1 1 calc R . .
C1_1 C 0.3321(2) -0.1123(6) 0.5539(4) 0.071(2) Uani 1 1 d . A 1
C2_1 C 0.32975(19) -0.0975(6) 0.5034(3) 0.0580(18) Uani 1 1 d . A 1
C3_1 C 0.31287(17) -0.0099(7) 0.4822(4) 0.069(2) Uani 1 1 d . A 1
C4_1 C 0.30031(18) 0.0627(7) 0.5139(4) 0.072(3) Uani 1 1 d . A 1
C5_1 C 0.30312(19) 0.0436(8) 0.5701(5) 0.088(4) Uani 1 1 d . A 1
C6_1 C 0.3183(2) -0.0389(7) 0.5873(4) 0.066(2) Uani 1 1 d . A 1
C7_1 C 0.3407(3) -0.0327(7) 0.6299(4) 0.079(3) Uani 1 1 d . A 1
C8_1 C 0.3676(3) -0.0960(8) 0.6240(4) 0.086(3) Uani 1 1 d . A 1
C9_1 C 0.3621(2) -0.1505(5) 0.5726(4) 0.067(2) Uani 1 1 d . A 1
C10_1 C 0.3880(3) -0.1692(5) 0.5453(4) 0.079(3) Uani 1 1 d . A 1
C11_1 C 0.3866(2) -0.1547(5) 0.4911(4) 0.074(3) Uani 1 1 d . A 1
C12_1 C 0.3587(2) -0.1209(5) 0.4699(3) 0.066(2) Uani 1 1 d . A 1
C13_1 C 0.3594(2) -0.0446(7) 0.4296(3) 0.067(2) Uani 1 1 d . A 1
C14_1 C 0.3315(2) 0.0233(6) 0.4375(3) 0.064(2) Uani 1 1 d . A 1
C15_1 C 0.3344(2) 0.1243(8) 0.4279(3) 0.073(2) Uani 1 1 d . A 1
C16_1 C 0.3193(2) 0.1938(8) 0.4619(4) 0.074(3) Uani 1 1 d . A 1
C17_1 C 0.3033(2) 0.1668(8) 0.5044(4) 0.084(3) Uani 1 1 d . A 1
C18_1 C 0.3093(2) 0.2215(6) 0.5534(4) 0.069(2) Uani 1 1 d . A 1
C19_1 C 0.3086(2) 0.1451(9) 0.5913(4) 0.088(3) Uani 1 1 d . A 1
C20_1 C 0.32782(19) 0.1482(8) 0.6315(3) 0.069(2) Uani 1 1 d . A 1
C21_1 C 0.3458(2) 0.0597(6) 0.6533(3) 0.065(2) Uani 1 1 d . A 1
C22_1 C 0.3776(2) 0.0921(7) 0.6679(2) 0.067(2) Uani 1 1 d . A 1
C23_1 C 0.4054(2) 0.0259(8) 0.6602(3) 0.076(3) Uani 1 1 d . A 1
C24_1 C 0.3986(2) -0.0726(6) 0.6372(3) 0.068(2) Uani 1 1 d . A 1
C25_1 C 0.4264(3) -0.0976(8) 0.6023(5) 0.091(3) Uani 1 1 d . A 1
C26_1 C 0.4226(2) -0.1411(6) 0.5597(6) 0.089(4) Uani 1 1 d . A 1
C27_1 C 0.4398(2) -0.1081(7) 0.5140(5) 0.085(3) Uani 1 1 d . A 1
C28_1 C 0.4175(3) -0.1175(7) 0.4720(5) 0.090(4) Uani 1 1 d . A 1
C29_1 C 0.41883(19) -0.0432(6) 0.4334(3) 0.0558(18) Uani 1 1 d . A 1
C30_1 C 0.3893(2) -0.0096(7) 0.4135(3) 0.071(2) Uani 1 1 d . A 1
C31_1 C 0.3908(2) 0.0985(8) 0.4033(2) 0.069(2) Uani 1 1 d . A 1
C32_1 C 0.3644(3) 0.1664(9) 0.4120(3) 0.082(3) Uani 1 1 d . A 1
C33_1 C 0.3709(3) 0.2595(7) 0.4339(3) 0.071(3) Uani 1 1 d . A 1
C34_1 C 0.3441(3) 0.2838(8) 0.4675(4) 0.093(3) Uani 1 1 d . A 1
C35_1 C 0.3475(3) 0.3297(6) 0.5104(4) 0.074(3) Uani 1 1 d . A 1
C36_1 C 0.3304(3) 0.2982(8) 0.5536(4) 0.090(3) Uani 1 1 d . A 1
C37_1 C 0.3519(2) 0.3079(6) 0.5958(4) 0.075(3) Uani 1 1 d . A 1
C38_1 C 0.3513(2) 0.2346(5) 0.6364(3) 0.0544(18) Uani 1 1 d . A 1
C39_1 C 0.3814(2) 0.1995(7) 0.6584(3) 0.067(2) Uani 1 1 d . A 1
C40_1 C 0.4108(2) 0.2375(6) 0.6408(3) 0.068(2) Uani 1 1 d . A 1
C41_1 C 0.43942(19) 0.1692(5) 0.6335(3) 0.0577(19) Uani 1 1 d . A 1
C42_1 C 0.4368(2) 0.0652(8) 0.6416(3) 0.073(2) Uani 1 1 d . A 1
C43_1 C 0.4507(2) -0.0065(8) 0.6081(4) 0.082(3) Uani 1 1 d . A 1
C44_1 C 0.46699(18) 0.0251(7) 0.5671(5) 0.082(3) Uani 1 1 d . A 1
C45_1 C 0.46139(18) -0.0303(6) 0.5153(4) 0.063(2) Uani 1 1 d . A 1
C46_1 C 0.4623(2) 0.0452(10) 0.4782(5) 0.094(3) Uani 1 1 d . A 1
C47_1 C 0.4424(2) 0.0428(9) 0.4381(3) 0.081(3) Uani 1 1 d . A 1
C48_1 C 0.4238(3) 0.1304(6) 0.4180(3) 0.075(3) Uani 1 1 d . A 1
C49_1 C 0.4277(3) 0.2269(10) 0.4397(4) 0.107(4) Uani 1 1 d . A 1
C50_1 C 0.4020(3) 0.2851(6) 0.4468(3) 0.077(3) Uani 1 1 d . A 1
C51_1 C 0.4071(3) 0.3422(5) 0.4981(4) 0.078(3) Uani 1 1 d . A 1
C52_1 C 0.3814(4) 0.3611(5) 0.5242(4) 0.096(4) Uani 1 1 d . A 1
C53_1 C 0.3836(3) 0.3480(5) 0.5794(4) 0.078(3) Uani 1 1 d . A 1
C54_1 C 0.4115(2) 0.3119(5) 0.6018(3) 0.064(2) Uani 1 1 d . A 1
C55_1 C 0.4412(2) 0.2907(5) 0.5678(4) 0.068(2) Uani 1 1 d . A 1
C56_1 C 0.45786(17) 0.2008(6) 0.5880(3) 0.0586(19) Uani 1 1 d . A 1
C57_1 C 0.47066(16) 0.1278(7) 0.5574(4) 0.067(2) Uani 1 1 d . A 1
C58_1 C 0.4678(2) 0.1462(8) 0.5014(4) 0.083(3) Uani 1 1 d . A 1
C59_1 C 0.4516(2) 0.2325(7) 0.4829(3) 0.070(2) Uani 1 1 d . A 1
C60_1 C 0.4376(3) 0.3065(6) 0.5171(4) 0.075(3) Uani 1 1 d . A 1
C1_2 C 0.33525(7) -0.3383(2) 0.88460(10) 0.039(3) Uiso 0.50 1 d PG B 2
C2_2 C 0.31557(6) -0.3438(2) 0.92689(11) 0.049(3) Uiso 0.50 1 d PG B 2
C3_2 C 0.30864(5) -0.4383(2) 0.95221(11) 0.035(2) Uiso 0.50 1 d PG B 2
C4_2 C 0.32308(6) -0.5264(2) 0.93557(11) 0.043(3) Uiso 0.50 1 d PG B 2
C5_2 C 0.34427(7) -0.5194(2) 0.88851(9) 0.040(3) Uiso 0.50 1 d PG B 2
C6_2 C 0.34918(7) -0.4289(2) 0.86624(8) 0.027(4) Uiso 0.50 1 d PG B 2
C7_2 C 0.38287(8) -0.4052(2) 0.84775(7) 0.050(3) Uiso 0.50 1 d PG B 2
C8_2 C 0.38849(8) -0.3009(2) 0.85586(8) 0.056(4) Uiso 0.50 1 d PG B 2
C9_2 C 0.35671(7) -0.2580(2) 0.88060(10) 0.053(3) Uiso 0.50 1 d PG B 2
C10_2 C 0.36092(8) -0.18772(18) 0.91412(11) 0.052(3) Uiso 0.50 1 d PG B 2
C11_2 C 0.34037(7) -0.18868(18) 0.95925(12) 0.057(4) Uiso 0.50 1 d PG B 2
C12_2 C 0.31833(6) -0.2629(2) 0.96635(12) 0.033(3) Uiso 0.50 1 d PG B 2
C13_2 C 0.31377(6) -0.3119(2) 1.01525(11) 0.046(3) Uiso 0.50 1 d PG B 2
C14_2 C 0.30829(5) -0.4181(2) 1.00651(11) 0.050(3) Uiso 0.50 1 d PG B 2
C15_2 C 0.32076(6) -0.4901(2) 1.03864(11) 0.068(5) Uiso 0.50 1 d PG B 2
C16_2 C 0.33408(6) -0.5804(2) 1.01802(11) 0.029(4) Uiso 0.50 1 d PG B 2
C17_2 C 0.33605(6) -0.59860(19) 0.96841(11) 0.042(5) Uiso 0.50 1 d PG B 2
C18_2 C 0.36708(7) -0.64190(16) 0.94600(11) 0.055(3) Uiso 0.50 1 d PG B 2
C19_2 C 0.37075(7) -0.59359(19) 0.89883(10) 0.048(3) Uiso 0.50 1 d PG B 2
C20_2 C 0.40025(8) -0.5680(2) 0.87931(9) 0.048(3) Uiso 0.50 1 d PG B 2
C21_2 C 0.40773(8) -0.4711(2) 0.85407(8) 0.061(4) Uiso 0.50 1 d PG B 2
C22_2 C 0.43957(7) -0.4400(2) 0.86983(9) 0.055(3) Uiso 0.50 1 d PG B 2
C23_2 C 0.44569(7) -0.3348(2) 0.87876(10) 0.039(3) Uiso 0.50 1 d PG B 2
C24_2 C 0.41805(8) -0.2642(2) 0.87021(9) 0.114(13) Uiso 0.50 1 d PG B 2
C25_2 C 0.41900(8) -0.18387(18) 0.91000(11) 0.063(4) Uiso 0.50 1 d PG B 2
C26_2 C 0.39312(8) -0.14646(16) 0.93206(11) 0.049(3) Uiso 0.50 1 d PG B 2
C27_2 C 0.39192(8) -0.12989(15) 0.98612(12) 0.059(4) Uiso 0.50 1 d PG B 2
C28_2 C 0.35918(8) -0.15428(17) 1.00194(12) 0.049(3) Uiso 0.50 1 d PG B 2
C29_2 C 0.35530(8) -0.20083(19) 1.05066(11) 0.059(4) Uiso 0.50 1 d PG B 2
C30_2 C 0.33261(7) -0.2779(2) 1.05499(10) 0.049(3) Uiso 0.50 1 d PG B 2
C31_2 C 0.34510(7) -0.3571(2) 1.08850(9) 0.059(4) Uiso 0.50 1 d PG B 2
C32_2 C 0.34060(7) -0.4608(2) 1.08026(9) 0.046(3) Uiso 0.50 1 d PG B 2
C33_2 C 0.36672(7) -0.5264(2) 1.08799(9) 0.084(7) Uiso 0.50 1 d PG B 2
C34_2 C 0.36553(7) -0.60424(18) 1.04971(10) 0.053(4) Uiso 0.50 1 d PG B 2
C35_2 C 0.39143(7) -0.64420(16) 1.02831(11) 0.038(3) Uiso 0.50 1 d PG B 2
C36_2 C 0.39257(7) -0.66183(15) 0.97659(11) 0.049(3) Uiso 0.50 1 d PG B 2
C37_2 C 0.42467(7) -0.63920(16) 0.95922(11) 0.037(3) Uiso 0.50 1 d PG B 2
C38_2 C 0.43032(7) -0.59245(19) 0.90952(11) 0.056(4) Uiso 0.50 1 d PG B 2
C39_2 C 0.45382(6) -0.5145(2) 0.90411(11) 0.047(3) Uiso 0.50 1 d PG B 2
C40_2 C 0.47171(5) -0.4839(2) 0.94515(12) 0.047(3) Uiso 0.50 1 d PG B 2
C41_2 C 0.47825(5) -0.3744(2) 0.95374(12) 0.036(2) Uiso 0.50 1 d PG B 2
C42_2 C 0.46477(6) -0.3009(2) 0.92198(11) 0.072(6) Uiso 0.50 1 d PG B 2
C43_2 C 0.45071(7) -0.2103(2) 0.94206(12) 0.070(8) Uiso 0.50 1 d PG B 2
C44_2 C 0.44979(7) -0.19423(19) 0.99121(12) 0.049(6) Uiso 0.50 1 d PG B 2
C45_2 C 0.41783(8) -0.14968(16) 1.01629(12) 0.062(4) Uiso 0.50 1 d PG B 2
C46_2 C 0.41470(8) -0.19778(19) 1.06260(11) 0.053(3) Uiso 0.50 1 d PG B 2
C47_2 C 0.38530(8) -0.2243(2) 1.08119(10) 0.055(3) Uiso 0.50 1 d PG B 2
C48_2 C 0.37709(8) -0.3225(2) 1.10531(8) 0.066(4) Uiso 0.50 1 d PG B 2
C49_2 C 0.40236(8) -0.3943(2) 1.11227(7) 0.048(3) Uiso 0.50 1 d PG B 2
C50_2 C 0.39630(8) -0.4910(2) 1.10351(8) 0.046(3) Uiso 0.50 1 d PG B 2
C51_2 C 0.42792(7) -0.5382(2) 1.07904(10) 0.043(3) Uiso 0.50 1 d PG B 2
C52_2 C 0.42391(7) -0.60791(18) 1.04603(11) 0.057(4) Uiso 0.50 1 d PG B 2
C53_2 C 0.44506(7) -0.60674(19) 1.00127(12) 0.050(3) Uiso 0.50 1 d PG B 2
C54_2 C 0.46775(6) -0.5307(2) 0.99302(12) 0.034(3) Uiso 0.50 1 d PG B 2
C55_2 C 0.47085(6) -0.4499(2) 1.03423(12) 0.042(3) Uiso 0.50 1 d PG B 2
C56_2 C 0.47717(5) -0.3533(2) 1.00848(12) 0.037(3) Uiso 0.50 1 d PG B 2
C57_2 C 0.46316(6) -0.2653(2) 1.02436(12) 0.040(3) Uiso 0.50 1 d PG B 2
C58_2 C 0.44177(7) -0.2712(2) 1.07072(10) 0.038(3) Uiso 0.50 1 d PG B 2
C59_2 C 0.43610(7) -0.3661(2) 1.09461(9) 0.122(15) Uiso 0.50 1 d PG B 2
C60_2 C 0.45076(7) -0.4573(2) 1.07555(10) 0.041(3) Uiso 0.50 1 d PG B 2
C1_3 C 0.37068(8) -0.65363(17) 0.96518(11) 0.037(2) Uiso 0.50 1 d PG C 3
C2_3 C 0.39117(8) -0.63883(17) 0.92438(11) 0.032(2) Uiso 0.50 1 d PG C 3
C3_3 C 0.38168(8) -0.5775(2) 0.88154(9) 0.036(2) Uiso 0.50 1 d PG C 3
C4_3 C 0.35183(8) -0.5277(2) 0.88156(10) 0.053(4) Uiso 0.50 1 d PG C 3
C5_3 C 0.32932(7) -0.5460(2) 0.92638(11) 0.044(3) Uiso 0.50 1 d PG C 3
C6_3 C 0.33953(7) -0.6057(2) 0.96463(12) 0.041(4) Uiso 0.50 1 d PG C 3
C7_3 C 0.33219(7) -0.5727(2) 1.01697(12) 0.086(11) Uiso 0.50 1 d PG C 3
C8_3 C 0.35927(8) -0.6008(2) 1.04767(10) 0.052(4) Uiso 0.50 1 d PG C 3
C9_3 C 0.38461(8) -0.65383(17) 1.01259(11) 0.037(3) Uiso 0.50 1 d PG C 3
C10_3 C 0.41552(8) -0.63811(18) 1.02270(11) 0.046(3) Uiso 0.50 1 d PG C 3
C11_3 C 0.43847(7) -0.62372(19) 0.98097(12) 0.048(3) Uiso 0.50 1 d PG C 3
C12_3 C 0.42742(8) -0.62377(18) 0.93326(11) 0.031(2) Uiso 0.50 1 d PG C 3
C13_3 C 0.43883(7) -0.5507(2) 0.89581(10) 0.068(4) Uiso 0.50 1 d PG C 3
C14_3 C 0.41101(8) -0.5222(2) 0.86501(9) 0.046(3) Uiso 0.50 1 d PG C 3
C15_3 C 0.40725(8) -0.4250(2) 0.84776(8) 0.068(4) Uiso 0.50 1 d PG C 3
C16_3 C 0.37525(8) -0.3812(2) 0.84750(8) 0.060(4) Uiso 0.50 1 d PG C 3
C17_3 C 0.34828(8) -0.4286(2) 0.86454(9) 0.097(14) Uiso 0.50 1 d PG C 3
C18_3 C 0.32401(7) -0.3741(2) 0.89775(11) 0.056(4) Uiso 0.50 1 d PG C 3
C19_3 C 0.31333(6) -0.4465(2) 0.93330(12) 0.062(4) Uiso 0.50 1 d PG C 3
C20_3 C 0.30650(5) -0.4238(3) 0.98170(13) 0.052(3) Uiso 0.50 1 d PG C 3
C21_3 C 0.31653(6) -0.4851(2) 1.02579(12) 0.061(4) Uiso 0.50 1 d PG C 3
C22_3 C 0.32667(7) -0.4179(3) 1.06442(11) 0.066(4) Uiso 0.50 1 d PG C 3
C23_3 C 0.35426(8) -0.4445(2) 1.09563(9) 0.051(3) Uiso 0.50 1 d PG C 3
C24_3 C 0.37038(8) -0.5425(2) 1.08573(9) 0.046(4) Uiso 0.50 1 d PG C 3
C25_3 C 0.40688(8) -0.5303(2) 1.09224(9) 0.042(3) Uiso 0.50 1 d PG C 3
C26_3 C 0.42896(8) -0.5723(2) 1.06356(10) 0.059(4) Uiso 0.50 1 d PG C 3
C27_3 C 0.45745(7) -0.5172(2) 1.04521(11) 0.066(4) Uiso 0.50 1 d PG C 3
C28_3 C 0.46330(6) -0.5513(2) 0.99483(12) 0.079(6) Uiso 0.50 1 d PG C 3
C29_3 C 0.47511(5) -0.4782(2) 0.95888(13) 0.056(4) Uiso 0.50 1 d PG C 3
C30_3 C 0.46223(6) -0.4816(2) 0.91078(11) 0.068(4) Uiso 0.50 1 d PG C 3
C31_3 C 0.45741(7) -0.3792(2) 0.89109(11) 0.054(3) Uiso 0.50 1 d PG C 3
C32_3 C 0.43028(8) -0.3494(2) 0.86191(9) 0.053(3) Uiso 0.50 1 d PG C 3
C33_3 C 0.41513(8) -0.2576(2) 0.87167(10) 0.035(4) Uiso 0.50 1 d PG C 3
C34_3 C 0.37993(8) -0.2697(2) 0.86493(10) 0.050(3) Uiso 0.50 1 d PG C 3
C35_3 C 0.35756(8) -0.2256(2) 0.89270(11) 0.052(3) Uiso 0.50 1 d PG C 3
C36_3 C 0.32988(7) -0.2775(2) 0.90980(12) 0.069(4) Uiso 0.50 1 d PG C 3
C37_3 C 0.32302(7) -0.2458(2) 0.95958(13) 0.092(7) Uiso 0.50 1 d PG C 3
C38_3 C 0.31057(6) -0.3166(2) 0.99800(13) 0.066(4) Uiso 0.50 1 d PG C 3
C39_3 C 0.32308(7) -0.3134(2) 1.04771(12) 0.060(4) Uiso 0.50 1 d PG C 3
C40_3 C 0.34638(8) -0.2429(2) 1.06016(12) 0.079(5) Uiso 0.50 1 d PG C 3
C41_3 C 0.37476(8) -0.2711(2) 1.09311(10) 0.060(4) Uiso 0.50 1 d PG C 3
C42_3 C 0.37918(8) -0.3706(2) 1.10947(8) 0.085(6) Uiso 0.50 1 d PG C 3
C43_3 C 0.41112(8) -0.4167(2) 1.10918(8) 0.072(5) Uiso 0.50 1 d PG C 3
C44_3 C 0.43722(8) -0.3667(2) 1.09293(9) 0.027(4) Uiso 0.50 1 d PG C 3
C45_3 C 0.46312(7) -0.4204(2) 1.05794(11) 0.057(4) Uiso 0.50 1 d PG C 3
C46_3 C 0.47338(6) -0.3481(2) 1.02340(12) 0.089(6) Uiso 0.50 1 d PG C 3
C47_3 C 0.47955(5) -0.3712(2) 0.97524(13) 0.058(4) Uiso 0.50 1 d PG C 3
C48_3 C 0.46883(6) -0.3121(2) 0.93043(12) 0.062(5) Uiso 0.50 1 d PG C 3
C49_3 C 0.45202(7) -0.2201(2) 0.93789(12) 0.046(5) Uiso 0.50 1 d PG C 3
C50_3 C 0.42645(8) -0.19720(19) 0.90893(12) 0.046(3) Uiso 0.50 1 d PG C 3
C51_3 C 0.40027(8) -0.14221(16) 0.94260(13) 0.051(3) Uiso 0.50 1 d PG C 3
C52_3 C 0.36970(8) -0.15721(18) 0.93266(13) 0.054(3) Uiso 0.50 1 d PG C 3
C53_3 C 0.34690(8) -0.17006(19) 0.97500(13) 0.053(3) Uiso 0.50 1 d PG C 3
C54_3 C 0.35777(8) -0.17101(19) 1.02440(13) 0.045(3) Uiso 0.50 1 d PG C 3
C55_3 C 0.39475(9) -0.15310(18) 1.03296(12) 0.051(3) Uiso 0.50 1 d PG C 3
C56_3 C 0.40461(9) -0.2171(2) 1.07582(11) 0.050(3) Uiso 0.50 1 d PG C 3
C57_3 C 0.43403(8) -0.2669(2) 1.07657(11) 0.064(4) Uiso 0.50 1 d PG C 3
C58_3 C 0.45650(7) -0.2504(2) 1.03208(12) 0.055(4) Uiso 0.50 1 d PG C 3
C59_3 C 0.44609(7) -0.1881(2) 0.99113(13) 0.072(8) Uiso 0.50 1 d PG C 3
C60_3 C 0.41441(8) -0.13939(16) 0.99156(13) 0.046(3) Uiso 0.50 1 d PG C 3
C209 C 0.50715(16) 0.2342(5) 0.9007(2) 0.049(2) Uiso 0.75 1 d PG D 4
H20A H 0.5018 0.3063 0.9036 0.074 Uiso 0.75 1 calc PR D 4
H20B H 0.5300 0.2266 0.8890 0.074 Uiso 0.75 1 calc PR D 4
H20C H 0.5047 0.2017 0.9338 0.074 Uiso 0.75 1 calc PR D 4
C210 C 0.48405(11) 0.1851(3) 0.86333(16) 0.0441(19) Uiso 0.75 1 d PG D 4
C211 C 0.47736(14) 0.0811(3) 0.8656(2) 0.052(2) Uiso 0.75 1 d PG D 4
H211 H 0.4871 0.0414 0.8915 0.063 Uiso 0.75 1 calc PR D 4
C212 C 0.45656(16) 0.0349(4) 0.8303(2) 0.058(2) Uiso 0.75 1 d PG D 4
H212 H 0.4523 -0.0356 0.8324 0.070 Uiso 0.75 1 calc PR D 4
C213 C 0.44204(15) 0.0923(5) 0.7919(2) 0.076(3) Uiso 0.75 1 d PG D 4
H213 H 0.4279 0.0610 0.7679 0.091 Uiso 0.75 1 calc PR D 4
C214 C 0.44841(17) 0.1959(5) 0.7893(2) 0.069(3) Uiso 0.75 1 d PG D 4
H214 H 0.4386 0.2354 0.7633 0.083 Uiso 0.75 1 calc PR D 4
C215 C 0.46919(15) 0.2417(3) 0.8247(2) 0.056(2) Uiso 0.75 1 d PG D 4
H215 H 0.4733 0.3123 0.8226 0.067 Uiso 0.75 1 calc PR D 4
C216 C 0.4844(6) 0.243(2) 0.8551(9) 0.057(7) Uiso 0.25 1 d PG E 5
H216 H 0.5012 0.2683 0.8770 0.068 Uiso 0.25 1 calc PR E 5
C217 C 0.4758(9) 0.142(2) 0.8563(13) 0.120(17) Uiso 0.25 1 d PG E 5
H217 H 0.4867 0.0970 0.8789 0.144 Uiso 0.25 1 calc PR E 5
C218 C 0.4513(11) 0.105(2) 0.8242(18) 0.15(2) Uiso 0.25 1 d PG E 5
H218 H 0.4454 0.0358 0.8250 0.178 Uiso 0.25 1 calc PR E 5
C219 C 0.4354(10) 0.171(3) 0.7910(16) 0.50(16) Uiso 0.25 1 d PG E 5
H219 H 0.4186 0.1460 0.7692 0.598 Uiso 0.25 1 calc PR E 5
C220 C 0.4440(8) 0.273(3) 0.7899(12) 0.096(12) Uiso 0.25 1 d PG E 5
H220 H 0.4332 0.3173 0.7672 0.116 Uiso 0.25 1 calc PR E 5
C221 C 0.4686(8) 0.3089(18) 0.8219(11) 0.113(16) Uiso 0.25 1 d PG E 5
H221 H 0.4745 0.3784 0.8211 0.136 Uiso 0.25 1 calc PR E 5
C222 C 0.5195(3) 0.2861(9) 0.1662(4) 0.080(2) Uiso 0.50 1 d PG F 6
H222 H 0.5071 0.3175 0.1400 0.097 Uiso 0.50 1 calc PR F 6
C223 C 0.5449(3) 0.3385(7) 0.1898(5) 0.080(2) Uiso 0.50 1 d PG F 6
H223 H 0.5499 0.4058 0.1798 0.097 Uiso 0.50 1 calc PR F 6
C224 C 0.5630(3) 0.2925(9) 0.2282(5) 0.080(2) Uiso 0.50 1 d PG F 6
H224 H 0.5804 0.3284 0.2443 0.097 Uiso 0.50 1 calc PR F 6
C225 C 0.5556(3) 0.1941(9) 0.2428(4) 0.080(2) Uiso 0.50 1 d PG F 6
H225 H 0.5680 0.1626 0.2690 0.097 Uiso 0.50 1 calc PR F 6
C226 C 0.5302(3) 0.1416(7) 0.2191(5) 0.080(2) Uiso 0.50 1 d PG F 6
H226 H 0.5252 0.0743 0.2291 0.097 Uiso 0.50 1 calc PR F 6
C227 C 0.5121(3) 0.1876(9) 0.1808(5) 0.080(2) Uiso 0.50 1 d PG F 6
H227 H 0.4947 0.1517 0.1646 0.097 Uiso 0.50 1 calc PR F 6
C228 C 0.4983(4) 0.2763(11) 0.1258(6) 0.089(2) Uiso 0.50 1 d PG G 7
H22I H 0.4895 0.2188 0.1449 0.134 Uiso 0.50 1 calc PR G 7
H22J H 0.5117 0.2515 0.0977 0.134 Uiso 0.50 1 calc PR G 7
H22K H 0.4799 0.3169 0.1126 0.134 Uiso 0.50 1 calc PR G 7
C229 C 0.5193(2) 0.3407(8) 0.1601(4) 0.089(2) Uiso 0.50 1 d PG G 7
C230 C 0.5182(3) 0.4466(8) 0.1573(5) 0.089(2) Uiso 0.50 1 d PG G 7
H230 H 0.5036 0.4781 0.1340 0.107 Uiso 0.50 1 calc PR G 7
C231 C 0.5382(3) 0.5065(7) 0.1882(5) 0.089(2) Uiso 0.50 1 d PG G 7
H231 H 0.5372 0.5781 0.1858 0.107 Uiso 0.50 1 calc PR G 7
C232 C 0.5597(3) 0.4613(9) 0.2228(5) 0.089(2) Uiso 0.50 1 d PG G 7
H232 H 0.5734 0.5019 0.2438 0.107 Uiso 0.50 1 calc PR G 7
C233 C 0.5610(3) 0.3559(9) 0.2261(5) 0.089(2) Uiso 0.50 1 d PG G 7
H233 H 0.5756 0.3246 0.2496 0.107 Uiso 0.50 1 calc PR G 7
C234 C 0.5410(3) 0.2965(7) 0.1951(5) 0.089(2) Uiso 0.50 1 d PG G 7
H234 H 0.5420 0.2249 0.1977 0.107 Uiso 0.50 1 calc PR G 7

loop_
_atom_site_aniso_label
_atom_site_aniso_U_11
_atom_site_aniso_U_22
_atom_site_aniso_U_33
_atom_site_aniso_U_23
_atom_site_aniso_U_13
_atom_site_aniso_U_12
Si1 0.0664(11) 0.0347(8) 0.0309(8) -0.0054(7) -0.0099(8) 0.0159(8)
Si2 0.0510(10) 0.0447(9) 0.0247(8) 0.0016(7) 0.0041(7) 0.0133(7)
Si3 0.0390(9) 0.0604(11) 0.0387(9) -0.0008(8) -0.0083(7) 0.0101(8)
Si4 0.0981(15) 0.0316(8) 0.0294(8) 0.0085(7) 0.0164(9) 0.0174(9)
C121 0.036(3) 0.015(2) 0.034(3) -0.007(2) -0.002(2) 0.004(2)
C122 0.032(3) 0.012(2) 0.038(3) 0.000(2) 0.003(2) 0.0022(18)
C123 0.026(3) 0.023(2) 0.030(3) -0.002(2) 0.009(2) 0.0059(19)
C124 0.035(3) 0.023(2) 0.026(3) -0.010(2) 0.003(2) 0.005(2)
C125 0.034(3) 0.026(3) 0.025(3) -0.004(2) 0.007(2) 0.002(2)
C126 0.035(3) 0.031(3) 0.023(2) -0.004(2) 0.007(2) 0.003(2)
C127 0.045(3) 0.032(3) 0.029(3) -0.008(2) 0.000(2) 0.007(2)
C128 0.040(3) 0.039(3) 0.029(3) -0.006(2) 0.002(2) 0.013(2)
C129 0.044(3) 0.037(3) 0.033(3) -0.011(2) -0.010(2) 0.012(3)
C130 0.037(3) 0.035(3) 0.034(3) -0.009(2) -0.002(2) -0.001(2)
C131 0.041(3) 0.022(2) 0.025(2) -0.006(2) -0.002(2) 0.003(2)
C132 0.039(3) 0.014(2) 0.039(3) -0.008(2) -0.001(2) 0.002(2)
C133 0.042(3) 0.014(2) 0.046(3) 0.003(2) 0.001(3) -0.001(2)
C134 0.037(3) 0.024(3) 0.058(4) -0.001(2) 0.001(3) 0.001(2)
C135 0.035(3) 0.031(3) 0.070(5) 0.007(3) 0.011(3) 0.005(2)
C136 0.044(3) 0.026(3) 0.068(4) 0.003(3) 0.023(3) -0.002(2)
C137 0.057(4) 0.023(3) 0.049(4) 0.007(2) 0.025(3) 0.007(2)
C138 0.035(3) 0.019(2) 0.042(3) -0.001(2) 0.013(2) -0.005(2)
C139 0.041(3) 0.011(2) 0.035(3) 0.0043(19) 0.006(2) 0.003(2)
C140 0.045(3) 0.013(2) 0.035(3) 0.004(2) 0.008(2) 0.009(2)
C141 0.054(4) 0.019(2) 0.038(3) 0.005(2) 0.014(3) 0.013(2)
C142 0.073(4) 0.024(3) 0.027(3) 0.002(2) 0.006(3) 0.012(3)
C143 0.063(4) 0.025(3) 0.029(3) -0.007(2) -0.005(3) 0.019(3)
C144 0.037(3) 0.024(2) 0.037(3) -0.004(2) 0.002(2) 0.004(2)
C145 0.034(3) 0.021(2) 0.029(3) 0.001(2) 0.005(2) 0.004(2)
C146 0.028(3) 0.016(2) 0.035(3) 0.000(2) 0.002(2) 0.0062(18)
C147 0.019(2) 0.025(2) 0.030(3) -0.002(2) 0.0076(19) 0.0043(18)
C148 0.026(3) 0.028(3) 0.041(3) 0.002(2) -0.002(2) 0.002(2)
C149 0.025(3) 0.026(3) 0.052(3) 0.004(2) -0.001(2) 0.000(2)
C150 0.034(3) 0.031(3) 0.062(4) 0.009(3) 0.008(3) -0.003(2)
C151 0.041(3) 0.030(3) 0.038(3) 0.004(2) 0.001(2) 0.005(2)
C152 0.025(2) 0.020(2) 0.032(3) -0.003(2) 0.003(2) -0.0001(19)
C153 0.083(5) 0.049(4) 0.048(4) -0.017(3) -0.016(4) 0.020(4)
C154 0.070(5) 0.047(4) 0.045(4) 0.006(3) 0.001(3) 0.021(3)
C155 0.080(5) 0.030(3) 0.051(4) -0.004(3) -0.028(4) 0.002(3)
C156 0.068(4) 0.045(4) 0.039(3) 0.001(3) -0.002(3) 0.000(3)
C157 0.122(7) 0.036(3) 0.033(3) 0.000(3) -0.003(4) -0.010(4)
C158 0.081(6) 0.077(6) 0.076(6) 0.040(5) 0.036(5) 0.029(5)
C159 0.050(4) 0.061(4) 0.064(5) -0.011(4) -0.018(3) 0.010(3)
C160 0.035(4) 0.122(8) 0.086(6) 0.030(6) -0.008(4) 0.001(4)
C161 0.066(5) 0.067(5) 0.061(5) -0.004(4) -0.031(4) -0.007(4)
C162 0.070(5) 0.047(4) 0.034(3) 0.012(3) 0.016(3) 0.013(3)
C163 0.155(9) 0.040(4) 0.045(4) 0.013(3) 0.046(5) -0.007(5)
C164 0.104(7) 0.081(6) 0.037(4) 0.030(4) 0.013(4) 0.048(5)
Si5 0.0443(8) 0.0265(7) 0.0256(7) 0.0002(6) 0.0011(6) 0.0015(6)
Si6 0.0464(9) 0.0351(8) 0.0280(7) -0.0077(6) -0.0090(7) 0.0070(7)
Si7 0.0529(10) 0.0343(8) 0.0248(7) -0.0061(6) -0.0036(7) 0.0074(7)
Si8 0.0398(9) 0.0523(10) 0.0354(9) -0.0048(7) 0.0034(7) 0.0110(7)
C165 0.023(2) 0.025(2) 0.023(2) 0.0031(19) -0.002(2) -0.0006(19)
C166 0.029(3) 0.019(2) 0.027(2) 0.0003(19) 0.000(2) 0.0067(19)
C167 0.030(3) 0.017(2) 0.030(3) 0.000(2) -0.001(2) 0.0000(19)
C168 0.040(3) 0.013(2) 0.034(3) 0.0050(19) -0.002(2) -0.001(2)
C169 0.035(3) 0.022(2) 0.033(3) 0.002(2) -0.001(2) -0.005(2)
C170 0.034(3) 0.026(3) 0.026(3) 0.006(2) 0.003(2) 0.001(2)
C171 0.038(3) 0.030(3) 0.026(3) 0.002(2) -0.004(2) 0.002(2)
C172 0.037(3) 0.038(3) 0.024(3) 0.000(2) 0.001(2) 0.008(2)
C173 0.044(3) 0.036(3) 0.020(2) 0.005(2) -0.001(2) 0.005(2)
C174 0.038(3) 0.027(3) 0.020(2) 0.002(2) -0.005(2) 0.003(2)
C175 0.037(3) 0.020(2) 0.025(3) 0.003(2) 0.000(2) 0.005(2)
C176 0.032(3) 0.024(2) 0.028(3) 0.003(2) -0.004(2) 0.000(2)
C177 0.025(2) 0.032(3) 0.023(2) 0.002(2) -0.006(2) 0.003(2)
C178 0.033(3) 0.031(3) 0.032(3) -0.005(2) -0.002(2) -0.001(2)
C179 0.035(3) 0.033(3) 0.039(3) -0.009(2) -0.005(2) -0.005(2)
C180 0.026(3) 0.024(2) 0.049(3) 0.001(2) -0.002(2) -0.006(2)
C181 0.027(3) 0.025(2) 0.033(3) 0.007(2) -0.001(2) -0.001(2)
C182 0.022(2) 0.019(2) 0.025(2) 0.0026(18) -0.0033(19) -0.0002(18)
C183 0.018(2) 0.023(2) 0.023(2) 0.0012(19) -0.0076(18) 0.0024(18)
C184 0.032(3) 0.015(2) 0.025(2) -0.0026(18) -0.009(2) 0.0057(18)
C185 0.035(3) 0.023(2) 0.026(3) -0.002(2) 0.001(2) 0.005(2)
C186 0.036(3) 0.018(2) 0.026(2) -0.0030(19) -0.005(2) 0.005(2)
C187 0.055(3) 0.018(2) 0.025(3) -0.003(2) 0.000(2) 0.005(2)
C188 0.042(3) 0.025(3) 0.030(3) -0.010(2) -0.008(2) 0.008(2)
C189 0.035(3) 0.018(2) 0.029(3) -0.0010(19) -0.001(2) 0.007(2)
C190 0.035(3) 0.014(2) 0.037(3) -0.004(2) -0.003(2) -0.002(2)
C191 0.039(3) 0.012(2) 0.035(3) -0.0046(19) 0.001(2) 0.006(2)
C192 0.039(3) 0.025(3) 0.043(3) -0.011(2) -0.003(2) 0.004(2)
C193 0.040(3) 0.030(3) 0.046(3) -0.009(2) -0.008(3) 0.003(2)
C194 0.027(3) 0.031(3) 0.063(4) -0.012(3) -0.002(3) 0.003(2)
C195 0.036(3) 0.029(3) 0.042(3) -0.013(2) 0.000(2) 0.000(2)
C196 0.038(3) 0.013(2) 0.036(3) -0.0033(19) -0.004(2) 0.0016(19)
C197 0.056(4) 0.050(4) 0.028(3) -0.002(3) 0.006(3) 0.005(3)
C198 0.057(4) 0.034(3) 0.040(3) -0.001(3) 0.007(3) -0.007(3)
C199 0.063(4) 0.038(3) 0.038(3) 0.009(3) -0.003(3) 0.003(3)
C200 0.061(4) 0.051(4) 0.038(3) -0.010(3) -0.020(3) 0.021(3)
C201 0.059(4) 0.055(4) 0.039(3) -0.012(3) -0.006(3) 0.003(3)
C202 0.075(5) 0.053(4) 0.038(3) -0.014(3) -0.002(3) -0.011(3)
C203 0.065(4) 0.049(4) 0.033(3) -0.004(3) -0.015(3) -0.008(3)
C204 0.097(6) 0.033(3) 0.058(4) -0.018(3) -0.027(4) 0.025(3)
C205 0.073(5) 0.037(3) 0.055(4) -0.015(3) 0.002(4) -0.010(3)
C206 0.044(4) 0.075(5) 0.057(4) -0.018(4) -0.009(3) 0.015(3)
C207 0.050(4) 0.090(6) 0.041(4) 0.000(4) 0.005(3) 0.011(4)
C208 0.041(3) 0.058(4) 0.053(4) -0.004(3) 0.001(3) 0.004(3)
C1_1 0.059(5) 0.053(4) 0.100(7) -0.003(4) 0.020(5) -0.031(4)
C2_1 0.057(4) 0.050(4) 0.067(5) -0.008(3) -0.008(4) -0.015(3)
C3_1 0.032(3) 0.084(6) 0.091(6) -0.024(5) -0.012(4) 0.002(4)
C4_1 0.035(4) 0.068(5) 0.115(8) -0.033(5) -0.023(4) 0.005(3)
C5_1 0.034(4) 0.088(7) 0.141(10) -0.058(7) 0.035(5) -0.026(4)
C6_1 0.043(4) 0.072(5) 0.084(6) -0.008(4) 0.031(4) -0.027(4)
C7_1 0.087(7) 0.074(6) 0.076(6) 0.022(5) 0.044(5) -0.020(5)
C8_1 0.088(7) 0.077(6) 0.094(7) 0.070(6) 0.003(5) -0.018(5)
C9_1 0.062(5) 0.016(3) 0.122(7) 0.028(4) -0.007(5) -0.015(3)
C10_1 0.114(8) 0.015(3) 0.107(8) -0.003(4) 0.007(6) 0.001(4)
C11_1 0.073(5) 0.024(3) 0.127(8) -0.026(4) 0.016(5) 0.004(3)
C12_1 0.078(5) 0.032(3) 0.087(6) -0.034(4) -0.021(4) 0.002(3)
C13_1 0.066(5) 0.075(5) 0.060(5) -0.032(4) -0.012(4) -0.002(4)
C14_1 0.077(5) 0.065(5) 0.050(4) -0.008(4) -0.036(4) -0.010(4)
C15_1 0.082(6) 0.102(7) 0.035(4) 0.002(4) -0.022(4) 0.014(5)
C16_1 0.072(5) 0.089(6) 0.062(5) -0.011(5) -0.044(5) 0.040(5)
C17_1 0.066(6) 0.079(6) 0.108(8) -0.019(6) -0.038(6) 0.032(5)
C18_1 0.063(5) 0.045(4) 0.100(7) -0.019(4) -0.007(4) 0.032(4)
C19_1 0.055(5) 0.102(8) 0.107(8) -0.054(7) 0.027(5) 0.007(5)
C20_1 0.046(4) 0.102(7) 0.060(5) -0.013(5) 0.026(4) 0.008(4)
C21_1 0.086(6) 0.063(5) 0.047(4) 0.007(3) 0.038(4) -0.011(4)
C22_1 0.093(6) 0.093(6) 0.017(3) 0.009(3) 0.011(3) -0.004(5)
C23_1 0.085(6) 0.112(7) 0.030(3) 0.038(4) -0.024(4) -0.023(5)
C24_1 0.083(6) 0.052(4) 0.068(5) 0.044(4) -0.015(4) 0.000(4)
C25_1 0.115(9) 0.064(6) 0.094(7) 0.039(6) -0.016(7) 0.038(6)
C26_1 0.068(6) 0.029(4) 0.171(12) 0.019(5) -0.005(7) 0.028(4)
C27_1 0.068(6) 0.060(5) 0.126(9) -0.020(6) 0.004(6) 0.042(5)
C28_1 0.085(7) 0.050(5) 0.135(10) -0.049(6) 0.035(7) 0.019(4)
C29_1 0.058(5) 0.053(4) 0.056(4) -0.030(3) 0.014(4) 0.004(3)
C30_1 0.082(6) 0.080(6) 0.051(4) -0.050(4) 0.013(4) -0.010(5)
C31_1 0.082(6) 0.103(7) 0.021(3) -0.002(3) 0.007(3) 0.003(5)
C32_1 0.101(7) 0.114(8) 0.030(4) 0.029(4) -0.014(4) -0.004(6)
C33_1 0.120(8) 0.061(5) 0.031(3) 0.022(3) -0.014(4) 0.022(5)
C34_1 0.124(9) 0.069(6) 0.085(7) 0.036(6) -0.018(6) 0.046(6)
C35_1 0.104(7) 0.034(4) 0.085(7) 0.011(4) -0.009(6) 0.027(4)
C36_1 0.102(8) 0.068(6) 0.099(7) -0.014(5) -0.009(6) 0.067(6)
C37_1 0.077(6) 0.048(4) 0.100(7) -0.042(5) 0.001(5) 0.025(4)
C38_1 0.070(5) 0.050(4) 0.043(3) -0.020(3) 0.020(3) 0.012(3)
C39_1 0.079(5) 0.096(6) 0.028(3) -0.028(4) 0.015(3) -0.025(5)
C40_1 0.095(6) 0.062(5) 0.045(4) -0.032(4) -0.008(4) -0.019(4)
C41_1 0.062(4) 0.048(4) 0.063(4) -0.005(3) -0.033(4) -0.009(3)
C42_1 0.071(5) 0.094(7) 0.054(4) 0.011(4) -0.031(4) -0.007(5)
C43_1 0.049(5) 0.083(6) 0.114(8) 0.021(6) -0.039(5) 0.025(4)
C44_1 0.027(4) 0.070(6) 0.150(10) -0.004(6) -0.018(5) 0.002(3)
C45_1 0.036(4) 0.054(4) 0.097(6) -0.008(4) -0.003(4) 0.020(3)
C46_1 0.050(5) 0.121(9) 0.110(9) -0.027(7) 0.045(6) 0.008(5)
C47_1 0.063(5) 0.140(9) 0.042(4) -0.017(5) 0.027(4) 0.020(6)
C48_1 0.134(9) 0.060(5) 0.032(3) 0.002(3) 0.049(5) -0.023(5)
C49_1 0.128(10) 0.106(9) 0.088(7) 0.062(7) 0.050(7) -0.023(8)
C50_1 0.122(8) 0.053(5) 0.055(5) 0.044(4) 0.020(5) 0.002(5)
C51_1 0.114(8) 0.019(3) 0.100(7) 0.028(4) 0.006(6) -0.017(4)
C52_1 0.186(13) 0.011(3) 0.092(7) 0.006(3) 0.023(8) 0.020(5)
C53_1 0.141(9) 0.015(3) 0.078(6) -0.025(3) 0.015(6) -0.003(4)
C54_1 0.084(5) 0.023(3) 0.085(6) -0.018(3) -0.025(5) 0.002(3)
C55_1 0.087(6) 0.033(4) 0.085(6) -0.003(4) -0.014(5) -0.034(4)
C56_1 0.035(3) 0.055(4) 0.085(5) -0.016(4) -0.011(3) -0.013(3)
C57_1 0.026(3) 0.089(6) 0.086(6) -0.019(5) -0.001(3) -0.010(3)
C58_1 0.047(4) 0.090(7) 0.113(8) -0.031(6) 0.039(5) -0.038(5)
C59_1 0.082(6) 0.062(5) 0.067(5) 0.010(4) 0.017(5) -0.039(5)
C60_1 0.096(7) 0.054(5) 0.077(6) 0.013(4) 0.002(5) -0.042(5)

loop_
_atom_type_symbol
_atom_type_description
_atom_type_scat_dispersion_real
_atom_type_scat_dispersion_imag
_atom_type_scat_source
C C 0.0040 0.0020 'International Tables Vol C Tables 4.2.6.8 and 6.1.1.4'
H H 0.0000 0.0000 'International Tables Vol C Tables 4.2.6.8 and 6.1.1.4'
Si Si 0.0960 0.0850 'International Tables Vol C Tables 4.2.6.8 and 6.1.1.4'

loop_
_geom_angle_atom_site_label_1
_geom_angle_atom_site_label_2
_geom_angle_atom_site_label_3
_geom_angle
C153 Si1 C155 105.8(4)
C153 Si1 C154 111.2(3)
C155 Si1 C154 108.4(4)
C153 Si1 C143 113.5(3)
C155 Si1 C143 107.2(3)
C154 Si1 C143 110.5(3)
C157 Si2 C158 105.1(4)
C157 Si2 C156 113.7(3)
C158 Si2 C156 104.7(4)
C157 Si2 C128 112.9(3)
C158 Si2 C128 109.1(3)
C156 Si2 C128 110.8(3)
C160 Si3 C161 108.8(5)
C160 Si3 C159 105.1(4)
C161 Si3 C159 111.3(4)
C160 Si3 C129 107.9(3)
C161 Si3 C129 109.1(3)
C159 Si3 C129 114.4(3)
C164 Si4 C163 106.4(5)
C164 Si4 C162 111.4(4)
C163 Si4 C162 109.1(4)
C164 Si4 C142 112.2(4)
C163 Si4 C142 108.1(3)
C162 Si4 C142 109.5(3)
C132 C121 C122 120.6(5)
C132 C121 C124 122.2(5)
C122 C121 C124 91.6(4)
C139 C122 C121 122.1(5)
C139 C122 C123 122.6(5)
C121 C122 C123 89.1(4)
C146 C123 C124 122.3(5)
C146 C123 C122 121.4(5)
C124 C123 C122 90.1(4)
C125 C124 C121 123.0(5)
C125 C124 C123 122.9(5)
C121 C124 C123 89.2(4)
C124 C125 C126 114.2(5)
C124 C125 C152 113.3(5)
C126 C125 C152 127.8(5)
C127 C126 C131 116.7(5)
C127 C126 C125 123.3(5)
C131 C126 C125 119.9(5)
C128 C127 C126 124.7(6)
C128 C127 H127 117.6
C126 C127 H127 117.6
C127 C128 C129 118.5(6)
C127 C128 Si2 113.9(5)
C129 C128 Si2 127.5(4)
C130 C129 C128 116.8(5)
C130 C129 Si3 114.2(5)
C128 C129 Si3 128.8(5)
C129 C130 C131 125.3(6)
C129 C130 H130 117.4
C131 C130 H130 117.4
C130 C131 C126 117.8(5)
C130 C131 C132 122.8(5)
C126 C131 C132 119.1(5)
C121 C132 C133 115.6(5)
C121 C132 C131 114.2(5)
C133 C132 C131 127.7(5)
C134 C133 C138 118.5(5)
C134 C133 C132 124.3(6)
C138 C133 C132 117.1(5)
C135 C134 C133 122.1(6)
C135 C134 H134 118.9
C133 C134 H134 118.9
C136 C135 C134 119.3(6)
C136 C135 H13D 120.4
C134 C135 H13D 120.4
C135 C136 C137 122.2(6)
C135 C136 H136 118.9
C137 C136 H136 118.9
C136 C137 C138 120.9(7)
C136 C137 H137 119.5
C138 C137 H137 119.5
C137 C138 C139 124.0(6)
C137 C138 C133 116.9(5)
C139 C138 C133 119.2(5)
C122 C139 C138 115.4(5)
C122 C139 C140 111.3(5)
C138 C139 C140 130.4(5)
C141 C140 C145 117.8(5)
C141 C140 C139 122.0(5)
C145 C140 C139 120.3(5)
C142 C141 C140 124.6(6)
C142 C141 H141 117.7
C140 C141 H141 117.7
C141 C142 C143 117.5(5)
C141 C142 Si4 114.0(5)
C143 C142 Si4 128.4(5)
C144 C143 C142 119.1(5)
C144 C143 Si1 111.6(5)
C142 C143 Si1 129.4(4)
C145 C144 C143 123.6(5)
C145 C144 H144 118.2
C143 C144 H144 118.2
C144 C145 C140 117.4(5)
C144 C145 C146 123.9(5)
C140 C145 C146 118.7(5)
C123 C146 C145 113.9(5)
C123 C146 C147 114.1(5)
C145 C146 C147 129.6(4)
C148 C147 C152 117.9(5)
C148 C147 C146 123.4(5)
C152 C147 C146 118.7(4)
C147 C148 C149 123.4(6)
C147 C148 H148 118.3
C149 C148 H148 118.3
C148 C149 C150 118.6(5)
C148 C149 H149 120.7
C150 C149 H149 120.7
C151 C150 C149 120.5(6)
C151 C150 H150 119.8
C149 C150 H150 119.8
C150 C151 C152 122.4(6)
C150 C151 H15B 118.8
C152 C151 H15B 118.8
C151 C152 C147 117.2(5)
C151 C152 C125 122.8(5)
C147 C152 C125 120.0(5)
Si1 C153 H53A 109.5
Si1 C153 H53B 109.5
H53A C153 H53B 109.5
Si1 C153 H53C 109.5
H53A C153 H53C 109.5
H53B C153 H53C 109.5
Si1 C154 H54A 109.5
Si1 C154 H54B 109.5
H54A C154 H54B 109.5
Si1 C154 H54C 109.5
H54A C154 H54C 109.5
H54B C154 H54C 109.5
Si1 C155 H55A 109.5
Si1 C155 H55B 109.5
H55A C155 H55B 109.5
Si1 C155 H55C 109.5
H55A C155 H55C 109.5
H55B C155 H55C 109.5
Si2 C156 H56A 109.5
Si2 C156 H56B 109.5
H56A C156 H56B 109.5
Si2 C156 H56C 109.5
H56A C156 H56C 109.5
H56B C156 H56C 109.5
Si2 C157 H57G 109.5
Si2 C157 H57H 109.5
H57G C157 H57H 109.5
Si2 C157 H57I 109.5
H57G C157 H57I 109.5
H57H C157 H57I 109.5
Si2 C158 H58G 109.5
Si2 C158 H58H 109.5
H58G C158 H58H 109.5
Si2 C158 H58I 109.5
H58G C158 H58I 109.5
H58H C158 H58I 109.5
Si3 C159 H59G 109.5
Si3 C159 H59H 109.5
H59G C159 H59H 109.5
Si3 C159 H59I 109.5
H59G C159 H59I 109.5
H59H C159 H59I 109.5
Si3 C160 H60J 109.5
Si3 C160 H60K 109.5
H60J C160 H60K 109.5
Si3 C160 H60L 109.5
H60J C160 H60L 109.5
H60K C160 H60L 109.5
Si3 C161 H61J 109.5
Si3 C161 H61K 109.5
H61J C161 H61K 109.5
Si3 C161 H61L 109.5
H61J C161 H61L 109.5
H61K C161 H61L 109.5
Si4 C162 H62D 109.5
Si4 C162 H62E 109.5
H62D C162 H62E 109.5
Si4 C162 H62F 109.5
H62D C162 H62F 109.5
H62E C162 H62F 109.5
Si4 C163 H63D 109.5
Si4 C163 H63E 109.5
H63D C163 H63E 109.5
Si4 C163 H63F 109.5
H63D C163 H63F 109.5
H63E C163 H63F 109.5
Si4 C164 H64D 109.5
Si4 C164 H64E 109.5
H64D C164 H64E 109.5
Si4 C164 H64F 109.5
H64D C164 H64F 109.5
H64E C164 H64F 109.5
C197 Si5 C198 107.3(3)
C197 Si5 C199 113.6(3)
C198 Si5 C199 104.4(3)
C197 Si5 C186 111.1(3)
C198 Si5 C186 109.3(3)
C199 Si5 C186 110.8(3)
C200 Si6 C202 108.3(4)
C200 Si6 C201 111.4(3)
C202 Si6 C201 105.0(3)
C200 Si6 C187 109.0(3)
C202 Si6 C187 108.1(3)
C201 Si6 C187 114.8(3)
C205 Si7 C204 107.5(4)
C205 Si7 C203 107.4(3)
C204 Si7 C203 111.9(4)
C205 Si7 C173 108.6(3)
C204 Si7 C173 112.5(3)
C203 Si7 C173 108.8(3)
C207 Si8 C206 112.2(4)
C207 Si8 C208 104.0(4)
C206 Si8 C208 104.6(3)
C207 Si8 C172 111.7(3)
C206 Si8 C172 114.8(3)
C208 Si8 C172 108.7(3)
C176 C165 C166 123.1(5)
C176 C165 C168 121.4(5)
C166 C165 C168 90.4(4)
C183 C166 C165 121.8(4)
C183 C166 C167 122.2(5)
C165 C166 C167 90.5(4)
C190 C167 C168 122.3(5)
C190 C167 C166 121.6(5)
C168 C167 C166 89.0(4)
C169 C168 C165 123.7(5)
C169 C168 C167 122.4(5)
C165 C168 C167 90.2(4)
C168 C169 C170 115.0(5)
C168 C169 C196 114.7(5)
C170 C169 C196 126.1(5)
C171 C170 C175 117.8(5)
C171 C170 C169 123.3(5)
C175 C170 C169 118.8(5)
C170 C171 C172 125.6(5)
C170 C171 H171 117.2
C172 C171 H171 117.2
C171 C172 C173 116.1(5)
C171 C172 Si8 113.5(4)
C173 C172 Si8 130.3(4)
C174 C173 C172 119.0(5)
C174 C173 Si7 114.2(4)
C172 C173 Si7 126.7(4)
C173 C174 C175 125.4(5)
C173 C174 H174 117.3
C175 C174 H174 117.3
C174 C175 C170 116.1(5)
C174 C175 C176 123.5(5)
C170 C175 C176 120.4(5)
C165 C176 C175 113.8(5)
C165 C176 C177 112.9(5)
C175 C176 C177 129.6(5)
C178 C177 C182 117.1(5)
C178 C177 C176 123.7(5)
C182 C177 C176 119.1(4)
C179 C178 C177 123.5(5)
C179 C178 H178 118.3
C177 C178 H178 118.3
C180 C179 C178 118.6(5)
C180 C179 H179 120.7
C178 C179 H179 120.7
C181 C180 C179 121.7(5)
C181 C180 H180 119.2
C179 C180 H180 119.2
C180 C181 C182 120.8(5)
C180 C181 H181 119.6
C182 C181 H181 119.6
C181 C182 C177 118.2(5)
C181 C182 C183 122.6(5)
C177 C182 C183 119.1(4)
C166 C183 C182 114.4(4)
C166 C183 C184 112.4(4)
C182 C183 C184 130.7(4)
C185 C184 C189 117.2(5)
C185 C184 C183 123.2(5)
C189 C184 C183 119.6(5)
C186 C185 C184 124.4(5)
C186 C185 H185 117.8
C184 C185 H185 117.8
C185 C186 C187 118.4(5)
C185 C186 Si5 113.2(4)
C187 C186 Si5 128.4(4)
C188 C187 C186 117.5(5)
C188 C187 Si6 113.0(4)
C186 C187 Si6 129.5(4)
C189 C188 C187 124.4(5)
C189 C188 H188 117.8
C187 C188 H188 117.8
C188 C189 C184 117.9(5)
C188 C189 C190 122.7(5)
C184 C189 C190 119.3(5)
C167 C190 C191 114.8(5)
C167 C190 C189 113.2(5)
C191 C190 C189 129.5(5)
C192 C191 C196 116.6(5)
C192 C191 C190 124.2(5)
C196 C191 C190 119.2(5)
C193 C192 C191 123.9(6)
C193 C192 H192 118.1
C191 C192 H192 118.1
C192 C193 C194 119.4(6)
C192 C193 H193 120.3
C194 C193 H193 120.3
C195 C194 C193 119.5(5)
C195 C194 H194 120.2
C193 C194 H194 120.2
C194 C195 C196 122.9(6)
C194 C195 H195 118.5
C196 C195 H195 118.5
C195 C196 C191 117.3(5)
C195 C196 C169 124.4(5)
C191 C196 C169 118.3(5)
Si5 C197 H97J 109.5
Si5 C197 H97K 109.5
H97J C197 H97K 109.5
Si5 C197 H97L 109.5
H97J C197 H97L 109.5
H97K C197 H97L 109.5
Si5 C198 H98M 109.5
Si5 C198 H98N 109.5
H98M C198 H98N 109.5
Si5 C198 H98O 109.5
H98M C198 H98O 109.5
H98N C198 H98O 109.5
Si5 C199 H99M 109.5
Si5 C199 H99N 109.5
H99M C199 H99N 109.5
Si5 C199 H99O 109.5
H99M C199 H99O 109.5
H99N C199 H99O 109.5
Si6 C200 H20S 109.5
Si6 C200 H20T 109.5
H20S C200 H20T 109.5
Si6 C200 H20U 109.5
H20S C200 H20U 109.5
H20T C200 H20U 109.5
Si6 C201 H21P 109.5
Si6 C201 H21Q 109.5
H21P C201 H21Q 109.5
Si6 C201 H21R 109.5
H21P C201 H21R 109.5
H21Q C201 H21R 109.5
Si6 C202 H22P 109.5
Si6 C202 H22Q 109.5
H22P C202 H22Q 109.5
Si6 C202 H22R 109.5
H22P C202 H22R 109.5
H22Q C202 H22R 109.5
Si7 C203 H23P 109.5
Si7 C203 H23Q 109.5
H23P C203 H23Q 109.5
Si7 C203 H23R 109.5
H23P C203 H23R 109.5
H23Q C203 H23R 109.5
Si7 C204 H24V 109.5
Si7 C204 H24W 109.5
H24V C204 H24W 109.5
Si7 C204 H24X 109.5
H24V C204 H24X 109.5
H24W C204 H24X 109.5
Si7 C205 H25S 109.5
Si7 C205 H25T 109.5
H25S C205 H25T 109.5
Si7 C205 H25U 109.5
H25S C205 H25U 109.5
H25T C205 H25U 109.5
Si8 C206 H26M 109.5
Si8 C206 H26N 109.5
H26M C206 H26N 109.5
Si8 C206 H26O 109.5
H26M C206 H26O 109.5
H26N C206 H26O 109.5
Si8 C207 H27S 109.5
Si8 C207 H27T 109.5
H27S C207 H27T 109.5
Si8 C207 H27U 109.5
H27S C207 H27U 109.5
H27T C207 H27U 109.5
Si8 C208 H28V 109.5
Si8 C208 H28W 109.5
H28V C208 H28W 109.5
Si8 C208 H28X 109.5
H28V C208 H28X 109.5
H28W C208 H28X 109.5
C2_1 C1_1 C9_1 117.5(8)
C2_1 C1_1 C6_1 119.1(9)
C9_1 C1_1 C6_1 111.4(9)
C1_1 C2_1 C3_1 121.9(8)
C1_1 C2_1 C12_1 119.8(8)
C3_1 C2_1 C12_1 107.6(7)
C4_1 C3_1 C2_1 119.7(9)
C4_1 C3_1 C14_1 118.2(9)
C2_1 C3_1 C14_1 107.9(7)
C3_1 C4_1 C17_1 123.1(11)
C3_1 C4_1 C5_1 117.2(9)
C17_1 C4_1 C5_1 109.4(8)
C6_1 C5_1 C19_1 123.2(11)
C6_1 C5_1 C4_1 120.4(8)
C19_1 C5_1 C4_1 103.5(10)
C5_1 C6_1 C1_1 121.7(9)
C5_1 C6_1 C7_1 120.6(9)
C1_1 C6_1 C7_1 106.0(9)
C8_1 C7_1 C21_1 117.9(10)
C8_1 C7_1 C6_1 111.8(9)
C21_1 C7_1 C6_1 119.4(9)
C24_1 C8_1 C7_1 124.6(11)
C24_1 C8_1 C9_1 117.9(10)
C7_1 C8_1 C9_1 105.6(9)
C10_1 C9_1 C1_1 124.8(10)
C10_1 C9_1 C8_1 117.4(8)
C1_1 C9_1 C8_1 105.2(8)
C9_1 C10_1 C11_1 119.6(10)
C9_1 C10_1 C26_1 124.6(10)
C11_1 C10_1 C26_1 104.8(10)
C12_1 C11_1 C28_1 118.3(10)
C12_1 C11_1 C10_1 119.5(9)
C28_1 C11_1 C10_1 111.1(10)
C11_1 C12_1 C13_1 121.1(9)
C11_1 C12_1 C2_1 118.7(8)
C13_1 C12_1 C2_1 107.6(7)
C30_1 C13_1 C14_1 121.5(9)
C30_1 C13_1 C12_1 118.5(8)
C14_1 C13_1 C12_1 107.8(8)
C15_1 C14_1 C13_1 120.6(9)
C15_1 C14_1 C3_1 119.1(8)
C13_1 C14_1 C3_1 109.1(7)
C14_1 C15_1 C32_1 121.4(9)
C14_1 C15_1 C16_1 118.4(9)
C32_1 C15_1 C16_1 107.7(10)
C17_1 C16_1 C15_1 124.4(10)
C17_1 C16_1 C34_1 115.6(8)
C15_1 C16_1 C34_1 106.1(9)
C16_1 C17_1 C4_1 116.7(9)
C16_1 C17_1 C18_1 120.9(10)
C4_1 C17_1 C18_1 109.4(10)
C36_1 C18_1 C19_1 123.5(9)
C36_1 C18_1 C17_1 118.5(10)
C19_1 C18_1 C17_1 105.2(8)
C20_1 C19_1 C18_1 122.3(10)
C20_1 C19_1 C5_1 115.1(12)
C18_1 C19_1 C5_1 112.4(10)
C19_1 C20_1 C38_1 118.0(9)
C19_1 C20_1 C21_1 125.1(9)
C38_1 C20_1 C21_1 104.8(7)
C7_1 C21_1 C22_1 121.8(9)
C7_1 C21_1 C20_1 116.4(9)
C22_1 C21_1 C20_1 108.2(7)
C21_1 C22_1 C23_1 119.4(8)
C21_1 C22_1 C39_1 110.4(8)
C23_1 C22_1 C39_1 119.0(8)
C22_1 C23_1 C42_1 120.8(9)
C22_1 C23_1 C24_1 116.8(8)
C42_1 C23_1 C24_1 110.0(9)
C8_1 C24_1 C23_1 119.4(9)
C8_1 C24_1 C25_1 119.6(10)
C23_1 C24_1 C25_1 108.1(8)
C26_1 C25_1 C24_1 123.9(11)
C26_1 C25_1 C43_1 120.6(11)
C24_1 C25_1 C43_1 104.1(10)
C25_1 C26_1 C27_1 122.7(10)
C25_1 C26_1 C10_1 116.6(11)
C27_1 C26_1 C10_1 107.9(11)
C45_1 C27_1 C28_1 119.4(11)
C45_1 C27_1 C26_1 121.0(11)
C28_1 C27_1 C26_1 108.4(10)
C29_1 C28_1 C11_1 121.6(10)
C29_1 C28_1 C27_1 118.2(9)
C11_1 C28_1 C27_1 107.7(11)
C30_1 C29_1 C28_1 117.7(8)
C30_1 C29_1 C47_1 110.0(8)
C28_1 C29_1 C47_1 119.6(8)
C13_1 C30_1 C29_1 122.7(9)
C13_1 C30_1 C31_1 115.3(8)
C29_1 C30_1 C31_1 110.6(8)
C32_1 C31_1 C48_1 117.8(9)
C32_1 C31_1 C30_1 124.2(9)
C48_1 C31_1 C30_1 105.8(8)
C33_1 C32_1 C15_1 113.2(10)
C33_1 C32_1 C31_1 119.2(10)
C15_1 C32_1 C31_1 116.8(10)
C50_1 C33_1 C32_1 120.4(9)
C50_1 C33_1 C34_1 119.4(9)
C32_1 C33_1 C34_1 108.2(10)
C35_1 C34_1 C33_1 124.5(12)
C35_1 C34_1 C16_1 120.6(10)
C33_1 C34_1 C16_1 104.7(9)
C34_1 C35_1 C36_1 121.6(11)
C34_1 C35_1 C52_1 116.5(11)
C36_1 C35_1 C52_1 109.8(10)
C18_1 C36_1 C35_1 122.8(10)
C18_1 C36_1 C37_1 117.9(10)
C35_1 C36_1 C37_1 108.3(11)
C36_1 C37_1 C38_1 120.8(9)
C36_1 C37_1 C53_1 109.8(10)
C38_1 C37_1 C53_1 118.8(8)
C39_1 C38_1 C37_1 120.4(7)
C39_1 C38_1 C20_1 109.3(7)
C37_1 C38_1 C20_1 117.4(8)
C40_1 C39_1 C38_1 118.9(8)
C40_1 C39_1 C22_1 120.8(9)
C38_1 C39_1 C22_1 107.2(7)
C39_1 C40_1 C54_1 121.1(9)
C39_1 C40_1 C41_1 119.9(8)
C54_1 C40_1 C41_1 108.0(7)
C42_1 C41_1 C56_1 116.3(8)
C42_1 C41_1 C40_1 121.3(8)
C56_1 C41_1 C40_1 109.3(7)
C41_1 C42_1 C43_1 122.2(9)
C41_1 C42_1 C23_1 118.1(9)
C43_1 C42_1 C23_1 108.6(9)
C44_1 C43_1 C42_1 119.7(9)
C44_1 C43_1 C25_1 118.2(10)
C42_1 C43_1 C25_1 109.2(9)
C43_1 C44_1 C57_1 120.5(10)
C43_1 C44_1 C45_1 119.4(8)
C57_1 C44_1 C45_1 108.0(10)
C27_1 C45_1 C46_1 122.9(10)
C27_1 C45_1 C44_1 118.0(9)
C46_1 C45_1 C44_1 106.0(8)
C47_1 C46_1 C45_1 121.6(11)
C47_1 C46_1 C58_1 116.1(12)
C45_1 C46_1 C58_1 110.8(10)
C46_1 C47_1 C48_1 125.1(10)
C46_1 C47_1 C29_1 118.2(10)
C48_1 C47_1 C29_1 104.0(8)
C49_1 C48_1 C31_1 118.3(10)
C49_1 C48_1 C47_1 120.3(10)
C31_1 C48_1 C47_1 109.6(8)
C50_1 C49_1 C48_1 120.2(13)
C50_1 C49_1 C59_1 112.0(12)
C48_1 C49_1 C59_1 115.4(11)
C49_1 C50_1 C33_1 124.0(11)
C49_1 C50_1 C51_1 107.8(11)
C33_1 C50_1 C51_1 117.5(9)
C52_1 C51_1 C60_1 125.9(10)
C52_1 C51_1 C50_1 117.3(11)
C60_1 C51_1 C50_1 105.1(9)
C51_1 C52_1 C53_1 117.7(12)
C51_1 C52_1 C35_1 124.7(10)
C53_1 C52_1 C35_1 105.5(10)
C54_1 C53_1 C37_1 118.2(8)
C54_1 C53_1 C52_1 121.6(10)
C37_1 C53_1 C52_1 106.6(10)
C53_1 C54_1 C40_1 122.7(9)
C53_1 C54_1 C55_1 117.3(8)
C40_1 C54_1 C55_1 108.5(7)
C60_1 C55_1 C56_1 122.1(9)
C60_1 C55_1 C54_1 117.9(9)
C56_1 C55_1 C54_1 107.1(7)
C57_1 C56_1 C55_1 122.1(8)
C57_1 C56_1 C41_1 118.4(7)
C55_1 C56_1 C41_1 107.1(7)
C56_1 C57_1 C44_1 122.8(9)
C56_1 C57_1 C58_1 116.2(9)
C44_1 C57_1 C58_1 109.4(9)
C59_1 C58_1 C46_1 121.1(10)
C59_1 C58_1 C57_1 120.7(8)
C46_1 C58_1 C57_1 105.8(10)
C58_1 C59_1 C60_1 120.9(8)
C58_1 C59_1 C49_1 121.8(9)
C60_1 C59_1 C49_1 104.9(10)
C55_1 C60_1 C51_1 119.5(10)
C55_1 C60_1 C59_1 118.0(9)
C51_1 C60_1 C59_1 110.2(9)
C9_2 C1_2 C2_2 118.0
C9_2 C1_2 C6_2 112.1
C2_2 C1_2 C6_2 117.8
C1_2 C2_2 C3_2 122.3
C1_2 C2_2 C12_2 119.1
C3_2 C2_2 C12_2 108.0
C4_2 C3_2 C2_2 120.1
C4_2 C3_2 C14_2 118.3
C2_2 C3_2 C14_2 107.4
C3_2 C4_2 C17_2 122.7
C3_2 C4_2 C5_2 116.8
C17_2 C4_2 C5_2 110.0
C6_2 C5_2 C19_2 124.2
C6_2 C5_2 C4_2 119.8
C19_2 C5_2 C4_2 102.6
C5_2 C6_2 C1_2 123.0
C5_2 C6_2 C7_2 117.9
C1_2 C6_2 C7_2 107.6
C21_2 C7_2 C8_2 119.6
C21_2 C7_2 C6_2 120.8
C8_2 C7_2 C6_2 107.7
C24_2 C8_2 C7_2 122.5
C24_2 C8_2 C9_2 119.1
C7_2 C8_2 C9_2 106.7
C10_2 C9_2 C1_2 125.7
C10_2 C9_2 C8_2 116.3
C1_2 C9_2 C8_2 105.9
C9_2 C10_2 C11_2 118.7
C9_2 C10_2 C26_2 126.6
C11_2 C10_2 C26_2 104.0
C12_2 C11_2 C28_2 118.3
C12_2 C11_2 C10_2 120.1
C28_2 C11_2 C10_2 109.9
C11_2 C12_2 C13_2 122.3
C11_2 C12_2 C2_2 118.3
C13_2 C12_2 C2_2 106.9
C30_2 C13_2 C14_2 121.8
C30_2 C13_2 C12_2 117.6
C14_2 C13_2 C12_2 108.1
C15_2 C14_2 C13_2 121.3
C15_2 C14_2 C3_2 118.6
C13_2 C14_2 C3_2 109.5
C14_2 C15_2 C32_2 120.0
C14_2 C15_2 C16_2 119.0
C32_2 C15_2 C16_2 108.3
C17_2 C16_2 C15_2 123.5
C17_2 C16_2 C34_2 116.3
C15_2 C16_2 C34_2 105.9
C16_2 C17_2 C4_2 117.8
C16_2 C17_2 C18_2 120.4
C4_2 C17_2 C18_2 109.3
C36_2 C18_2 C19_2 122.9
C36_2 C18_2 C17_2 118.8
C19_2 C18_2 C17_2 105.4
C20_2 C19_2 C18_2 123.2
C20_2 C19_2 C5_2 114.0
C18_2 C19_2 C5_2 112.8
C19_2 C20_2 C21_2 125.0
C19_2 C20_2 C38_2 117.7
C21_2 C20_2 C38_2 105.2
C7_2 C21_2 C22_2 122.1
C7_2 C21_2 C20_2 117.8
C22_2 C21_2 C20_2 107.8
C21_2 C22_2 C23_2 119.2
C21_2 C22_2 C39_2 110.3
C23_2 C22_2 C39_2 119.0
C22_2 C23_2 C42_2 121.5
C22_2 C23_2 C24_2 117.3
C42_2 C23_2 C24_2 109.2
C8_2 C24_2 C23_2 119.3
C8_2 C24_2 C25_2 118.5
C23_2 C24_2 C25_2 108.8
C26_2 C25_2 C24_2 124.5
C26_2 C25_2 C43_2 120.0
C24_2 C25_2 C43_2 104.0
C25_2 C26_2 C27_2 121.9
C25_2 C26_2 C10_2 115.0
C27_2 C26_2 C10_2 109.9
C45_2 C27_2 C28_2 120.4
C45_2 C27_2 C26_2 122.1
C28_2 C27_2 C26_2 106.7
C27_2 C28_2 C11_2 109.5
C27_2 C28_2 C29_2 117.5
C11_2 C28_2 C29_2 120.8
C30_2 C29_2 C28_2 117.7
C30_2 C29_2 C47_2 110.1
C28_2 C29_2 C47_2 119.1
C13_2 C30_2 C29_2 123.3
C13_2 C30_2 C31_2 114.9
C29_2 C30_2 C31_2 110.5
C32_2 C31_2 C48_2 118.4
C32_2 C31_2 C30_2 124.2
C48_2 C31_2 C30_2 105.6
C33_2 C32_2 C31_2 119.5
C33_2 C32_2 C15_2 112.1
C31_2 C32_2 C15_2 117.6
C50_2 C33_2 C32_2 120.4
C50_2 C33_2 C34_2 119.3
C32_2 C33_2 C34_2 108.5
C35_2 C34_2 C33_2 124.5
C35_2 C34_2 C16_2 120.4
C33_2 C34_2 C16_2 105.1
C34_2 C35_2 C36_2 121.5
C34_2 C35_2 C52_2 116.5
C36_2 C35_2 C52_2 109.7
C18_2 C36_2 C35_2 122.5
C18_2 C36_2 C37_2 118.1
C35_2 C36_2 C37_2 108.4
C36_2 C37_2 C53_2 109.7
C36_2 C37_2 C38_2 121.6
C53_2 C37_2 C38_2 118.2
C39_2 C38_2 C37_2 120.2
C39_2 C38_2 C20_2 109.7
C37_2 C38_2 C20_2 116.3
C40_2 C39_2 C38_2 119.5
C40_2 C39_2 C22_2 120.3
C38_2 C39_2 C22_2 106.9
C39_2 C40_2 C54_2 121.4
C39_2 C40_2 C41_2 120.2
C54_2 C40_2 C41_2 107.9
C42_2 C41_2 C56_2 116.5
C42_2 C41_2 C40_2 121.1
C56_2 C41_2 C40_2 109.2
C41_2 C42_2 C43_2 121.0
C41_2 C42_2 C23_2 117.8
C43_2 C42_2 C23_2 109.9
C44_2 C43_2 C42_2 120.9
C44_2 C43_2 C25_2 118.2
C42_2 C43_2 C25_2 108.0
C43_2 C44_2 C57_2 120.1
C43_2 C44_2 C45_2 120.1
C57_2 C44_2 C45_2 107.9
C27_2 C45_2 C46_2 122.9
C27_2 C45_2 C44_2 117.7
C46_2 C45_2 C44_2 106.1
C47_2 C46_2 C45_2 121.8
C47_2 C46_2 C58_2 115.8
C45_2 C46_2 C58_2 111.2
C46_2 C47_2 C48_2 126.0
C46_2 C47_2 C29_2 118.2
C48_2 C47_2 C29_2 103.4
C49_2 C48_2 C31_2 118.5
C49_2 C48_2 C47_2 118.9
C31_2 C48_2 C47_2 110.2
C50_2 C49_2 C48_2 119.7
C50_2 C49_2 C59_2 110.9
C48_2 C49_2 C59_2 117.1
C49_2 C50_2 C33_2 123.6
C49_2 C50_2 C51_2 107.9
C33_2 C50_2 C51_2 117.5
C52_2 C51_2 C60_2 125.6
C52_2 C51_2 C50_2 117.8
C60_2 C51_2 C50_2 105.1
C51_2 C52_2 C53_2 118.1
C51_2 C52_2 C35_2 124.3
C53_2 C52_2 C35_2 105.5
C54_2 C53_2 C37_2 118.2
C54_2 C53_2 C52_2 121.7
C37_2 C53_2 C52_2 106.6
C53_2 C54_2 C40_2 122.3
C53_2 C54_2 C55_2 116.8
C40_2 C54_2 C55_2 108.8
C60_2 C55_2 C56_2 122.5
C60_2 C55_2 C54_2 118.1
C56_2 C55_2 C54_2 106.9
C57_2 C56_2 C55_2 121.8
C57_2 C56_2 C41_2 118.5
C55_2 C56_2 C41_2 107.2
C56_2 C57_2 C44_2 122.9
C56_2 C57_2 C58_2 116.6
C44_2 C57_2 C58_2 108.9
C59_2 C58_2 C46_2 121.6
C59_2 C58_2 C57_2 120.0
C46_2 C58_2 C57_2 105.9
C58_2 C59_2 C60_2 121.2
C58_2 C59_2 C49_2 120.5
C60_2 C59_2 C49_2 106.2
C55_2 C60_2 C51_2 119.7
C55_2 C60_2 C59_2 117.8
C51_2 C60_2 C59_2 110.0
C9_3 C1_3 C2_3 118.0
C9_3 C1_3 C6_3 112.1
C2_3 C1_3 C6_3 117.8
C1_3 C2_3 C3_3 122.3
C1_3 C2_3 C12_3 119.1
C3_3 C2_3 C12_3 108.0
C4_3 C3_3 C2_3 120.1
C4_3 C3_3 C14_3 118.3
C2_3 C3_3 C14_3 107.4
C3_3 C4_3 C17_3 122.7
C3_3 C4_3 C5_3 116.8
C17_3 C4_3 C5_3 110.0
C6_3 C5_3 C19_3 124.2
C6_3 C5_3 C4_3 119.8
C19_3 C5_3 C4_3 102.6
C5_3 C6_3 C1_3 123.0
C5_3 C6_3 C7_3 117.9
C1_3 C6_3 C7_3 107.6
C21_3 C7_3 C8_3 119.6
C21_3 C7_3 C6_3 120.8
C8_3 C7_3 C6_3 107.7
C24_3 C8_3 C7_3 122.6
C24_3 C8_3 C9_3 119.1
C7_3 C8_3 C9_3 106.7
C10_3 C9_3 C1_3 125.7
C10_3 C9_3 C8_3 116.2
C1_3 C9_3 C8_3 105.9
C9_3 C10_3 C11_3 118.7
C9_3 C10_3 C26_3 126.6
C11_3 C10_3 C26_3 104.0
C12_3 C11_3 C28_3 118.3
C12_3 C11_3 C10_3 120.1
C28_3 C11_3 C10_3 109.9
C11_3 C12_3 C13_3 122.3
C11_3 C12_3 C2_3 118.3
C13_3 C12_3 C2_3 106.9
C30_3 C13_3 C14_3 121.8
C30_3 C13_3 C12_3 117.6
C14_3 C13_3 C12_3 108.1
C15_3 C14_3 C13_3 121.3
C15_3 C14_3 C3_3 118.6
C13_3 C14_3 C3_3 109.5
C14_3 C15_3 C32_3 120.0
C14_3 C15_3 C16_3 119.0
C32_3 C15_3 C16_3 108.3
C17_3 C16_3 C15_3 123.5
C17_3 C16_3 C34_3 116.3
C15_3 C16_3 C34_3 105.9
C16_3 C17_3 C4_3 117.8
C16_3 C17_3 C18_3 120.4
C4_3 C17_3 C18_3 109.3
C36_3 C18_3 C19_3 122.9
C36_3 C18_3 C17_3 118.8
C19_3 C18_3 C17_3 105.4
C20_3 C19_3 C18_3 123.2
C20_3 C19_3 C5_3 114.0
C18_3 C19_3 C5_3 112.8
C19_3 C20_3 C21_3 125.0
C19_3 C20_3 C38_3 117.7
C21_3 C20_3 C38_3 105.2
C7_3 C21_3 C22_3 122.1
C7_3 C21_3 C20_3 117.8
C22_3 C21_3 C20_3 107.8
C21_3 C22_3 C23_3 119.2
C21_3 C22_3 C39_3 110.3
C23_3 C22_3 C39_3 119.0
C22_3 C23_3 C42_3 121.5
C22_3 C23_3 C24_3 117.3
C42_3 C23_3 C24_3 109.2
C8_3 C24_3 C23_3 119.3
C8_3 C24_3 C25_3 118.5
C23_3 C24_3 C25_3 108.8
C26_3 C25_3 C24_3 124.5
C26_3 C25_3 C43_3 120.0
C24_3 C25_3 C43_3 104.0
C25_3 C26_3 C27_3 121.9
C25_3 C26_3 C10_3 115.0
C27_3 C26_3 C10_3 109.9
C45_3 C27_3 C28_3 120.4
C45_3 C27_3 C26_3 122.1
C28_3 C27_3 C26_3 106.7
C27_3 C28_3 C11_3 109.5
C27_3 C28_3 C29_3 117.5
C11_3 C28_3 C29_3 120.8
C30_3 C29_3 C28_3 117.7
C30_3 C29_3 C47_3 110.1
C28_3 C29_3 C47_3 119.1
C13_3 C30_3 C29_3 123.3
C13_3 C30_3 C31_3 114.9
C29_3 C30_3 C31_3 110.5
C32_3 C31_3 C48_3 118.4
C32_3 C31_3 C30_3 124.2
C48_3 C31_3 C30_3 105.6
C33_3 C32_3 C31_3 119.5
C33_3 C32_3 C15_3 112.1
C31_3 C32_3 C15_3 117.6
C50_3 C33_3 C32_3 120.4
C50_3 C33_3 C34_3 119.4
C32_3 C33_3 C34_3 108.5
C35_3 C34_3 C33_3 124.5
C35_3 C34_3 C16_3 120.4
C33_3 C34_3 C16_3 105.1
C34_3 C35_3 C36_3 121.5
C34_3 C35_3 C52_3 116.5
C36_3 C35_3 C52_3 109.7
C18_3 C36_3 C35_3 122.5
C18_3 C36_3 C37_3 118.1
C35_3 C36_3 C37_3 108.4
C36_3 C37_3 C53_3 109.7
C36_3 C37_3 C38_3 121.6
C53_3 C37_3 C38_3 118.2
C39_3 C38_3 C37_3 120.2
C39_3 C38_3 C20_3 109.7
C37_3 C38_3 C20_3 116.3
C40_3 C39_3 C38_3 119.5
C40_3 C39_3 C22_3 120.3
C38_3 C39_3 C22_3 106.9
C39_3 C40_3 C54_3 121.4
C39_3 C40_3 C41_3 120.2
C54_3 C40_3 C41_3 107.9
C42_3 C41_3 C56_3 116.5
C42_3 C41_3 C40_3 121.1
C56_3 C41_3 C40_3 109.2
C41_3 C42_3 C43_3 121.1
C41_3 C42_3 C23_3 117.8
C43_3 C42_3 C23_3 109.9
C44_3 C43_3 C42_3 120.9
C44_3 C43_3 C25_3 118.2
C42_3 C43_3 C25_3 108.0
C43_3 C44_3 C57_3 120.1
C43_3 C44_3 C45_3 120.1
C57_3 C44_3 C45_3 107.9
C27_3 C45_3 C46_3 122.9
C27_3 C45_3 C44_3 117.7
C46_3 C45_3 C44_3 106.1
C47_3 C46_3 C45_3 121.8
C47_3 C46_3 C58_3 115.8
C45_3 C46_3 C58_3 111.2
C46_3 C47_3 C48_3 126.0
C46_3 C47_3 C29_3 118.2
C48_3 C47_3 C29_3 103.4
C49_3 C48_3 C31_3 118.5
C49_3 C48_3 C47_3 118.9
C31_3 C48_3 C47_3 110.2
C50_3 C49_3 C48_3 119.7
C50_3 C49_3 C59_3 110.9
C48_3 C49_3 C59_3 117.1
C49_3 C50_3 C33_3 123.6
C49_3 C50_3 C51_3 107.8
C33_3 C50_3 C51_3 117.5
C52_3 C51_3 C60_3 125.6
C52_3 C51_3 C50_3 117.8
C60_3 C51_3 C50_3 105.1
C51_3 C52_3 C53_3 118.1
C51_3 C52_3 C35_3 124.3
C53_3 C52_3 C35_3 105.5
C54_3 C53_3 C37_3 118.2
C54_3 C53_3 C52_3 121.7
C37_3 C53_3 C52_3 106.6
C53_3 C54_3 C40_3 122.3
C53_3 C54_3 C55_3 116.8
C40_3 C54_3 C55_3 108.8
C60_3 C55_3 C56_3 122.5
C60_3 C55_3 C54_3 118.1
C56_3 C55_3 C54_3 106.9
C57_3 C56_3 C55_3 121.8
C57_3 C56_3 C41_3 118.5
C55_3 C56_3 C41_3 107.2
C56_3 C57_3 C44_3 122.9
C56_3 C57_3 C58_3 116.6
C44_3 C57_3 C58_3 108.9
C59_3 C58_3 C46_3 121.6
C59_3 C58_3 C57_3 120.0
C46_3 C58_3 C57_3 105.9
C58_3 C59_3 C60_3 121.2
C58_3 C59_3 C49_3 120.5
C60_3 C59_3 C49_3 106.2
C55_3 C60_3 C51_3 119.7
C55_3 C60_3 C59_3 117.8
C51_3 C60_3 C59_3 110.0
C215 C210 C211 118.1
C215 C210 C209 120.9
C211 C210 C209 120.9
C212 C211 C210 121.1
C212 C211 H211 119.5
C210 C211 H211 119.5
C213 C212 C211 120.1
C213 C212 H212 119.9
C211 C212 H212 119.9
C212 C213 C214 119.5
C212 C213 H213 120.3
C214 C213 H213 120.3
C213 C214 C215 120.1
C213 C214 H214 119.9
C215 C214 H214 119.9
C214 C215 C210 121.1
C214 C215 H215 119.5
C210 C215 H215 119.5
C217 C216 C221 120.0
C217 C216 H216 120.0
C221 C216 H216 120.0
C218 C217 C216 120.0
C218 C217 H217 120.0
C216 C217 H217 120.0
C217 C218 C219 120.0
C217 C218 H218 120.0
C219 C218 H218 120.0
C218 C219 C220 120.0
C218 C219 H219 120.0
C220 C219 H219 120.0
C219 C220 C221 120.0
C219 C220 H220 120.0
C221 C220 H220 120.0
C220 C221 C216 120.0
C220 C221 H221 120.0
C216 C221 H221 120.0
C223 C222 C227 120.0
C223 C222 H222 120.0
C227 C222 H222 120.0
C224 C223 C222 120.0
C224 C223 H223 120.0
C222 C223 H223 120.0
C223 C224 C225 120.0
C223 C224 H224 120.0
C225 C224 H224 120.0
C226 C225 C224 120.0
C226 C225 H225 120.0
C224 C225 H225 120.0
C225 C226 C227 120.0
C225 C226 H226 120.0
C227 C226 H226 120.0
C226 C227 C222 120.0
C226 C227 H227 120.0
C222 C227 H227 120.0
C234 C229 C230 118.1
C234 C229 C228 120.9
C230 C229 C228 120.9
C231 C230 C229 121.1
C231 C230 H230 119.5
C229 C230 H230 119.5
C232 C231 C230 120.1
C232 C231 H231 119.9
C230 C231 H231 119.9
C231 C232 C233 119.4
C231 C232 H232 120.3
C233 C232 H232 120.3
C234 C233 C232 120.1
C234 C233 H233 119.9
C232 C233 H233 119.9
C233 C234 C229 121.1
C233 C234 H234 119.5
C229 C234 H234 119.5

loop_
_geom_bond_atom_site_label_1
_geom_bond_atom_site_label_2
_geom_bond_distance
Si1 C153 1.850(7)
Si1 C155 1.861(8)
Si1 C154 1.881(7)
Si1 C143 1.910(7)
Si2 C157 1.827(7)
Si2 C158 1.869(8)
Si2 C156 1.873(7)
Si2 C128 1.914(6)
Si3 C160 1.840(9)
Si3 C161 1.850(8)
Si3 C159 1.875(8)
Si3 C129 1.884(6)
Si4 C164 1.858(9)
Si4 C163 1.870(9)
Si4 C162 1.879(7)
Si4 C142 1.900(6)
C121 C132 1.344(8)
C121 C122 1.433(8)
C121 C124 1.448(8)
C122 C139 1.356(8)
C122 C123 1.468(7)
C123 C146 1.347(7)
C123 C124 1.449(8)
C124 C125 1.342(8)
C125 C126 1.477(8)
C125 C152 1.482(7)
C126 C127 1.400(8)
C126 C131 1.431(8)
C127 C128 1.388(8)
C127 H127 0.9500
C128 C129 1.425(9)
C129 C130 1.386(9)
C130 C131 1.395(8)
C130 H130 0.9500
C131 C132 1.499(8)
C132 C133 1.467(8)
C133 C134 1.394(8)
C133 C138 1.461(9)
C134 C135 1.378(9)
C134 H134 0.9500
C135 C136 1.357(10)
C135 H13D 0.9500
C136 C137 1.378(10)
C136 H136 0.9500
C137 C138 1.410(8)
C137 H137 0.9500
C138 C139 1.448(8)
C139 C140 1.501(8)
C140 C141 1.390(8)
C140 C145 1.438(8)
C141 C142 1.389(9)
C141 H141 0.9500
C142 C143 1.406(10)
C143 C144 1.397(8)
C144 C145 1.395(8)
C144 H144 0.9500
C145 C146 1.470(7)
C146 C147 1.489(7)
C147 C148 1.380(8)
C147 C152 1.441(8)
C148 C149 1.384(8)
C148 H148 0.9500
C149 C150 1.389(9)
C149 H149 0.9500
C150 C151 1.352(9)
C150 H150 0.9500
C151 C152 1.424(8)
C151 H15B 0.9500
C153 H53A 0.9800
C153 H53B 0.9800
C153 H53C 0.9800
C154 H54A 0.9800
C154 H54B 0.9800
C154 H54C 0.9800
C155 H55A 0.9800
C155 H55B 0.9800
C155 H55C 0.9800
C156 H56A 0.9800
C156 H56B 0.9800
C156 H56C 0.9800
C157 H57G 0.9800
C157 H57H 0.9800
C157 H57I 0.9800
C158 H58G 0.9800
C158 H58H 0.9800
C158 H58I 0.9800
C159 H59G 0.9800
C159 H59H 0.9800
C159 H59I 0.9800
C160 H60J 0.9800
C160 H60K 0.9800
C160 H60L 0.9800
C161 H61J 0.9800
C161 H61K 0.9800
C161 H61L 0.9800
C162 H62D 0.9800
C162 H62E 0.9800
C162 H62F 0.9800
C163 H63D 0.9800
C163 H63E 0.9800
C163 H63F 0.9800
C164 H64D 0.9800
C164 H64E 0.9800
C164 H64F 0.9800
Si5 C197 1.852(6)
Si5 C198 1.871(6)
Si5 C199 1.879(6)
Si5 C186 1.897(6)
Si6 C200 1.860(6)
Si6 C202 1.861(7)
Si6 C201 1.862(7)
Si6 C187 1.894(5)
Si7 C205 1.826(7)
Si7 C204 1.856(7)
Si7 C203 1.857(6)
Si7 C173 1.891(6)
Si8 C207 1.849(7)
Si8 C206 1.873(8)
Si8 C208 1.887(7)
Si8 C172 1.891(6)
C165 C176 1.370(7)
C165 C166 1.440(7)
C165 C168 1.452(7)
C166 C183 1.350(7)
C166 C167 1.465(7)
C167 C190 1.346(8)
C167 C168 1.462(8)
C168 C169 1.325(8)
C169 C170 1.473(8)
C169 C196 1.501(8)
C170 C171 1.382(8)
C170 C175 1.450(8)
C171 C172 1.420(8)
C171 H171 0.9500
C172 C173 1.424(8)
C173 C174 1.378(8)
C174 C175 1.414(7)
C174 H174 0.9500
C175 C176 1.470(8)
C176 C177 1.472(7)
C177 C178 1.384(8)
C177 C182 1.461(7)
C178 C179 1.381(8)
C178 H178 0.9500
C179 C180 1.375(9)
C179 H179 0.9500
C180 C181 1.372(8)
C180 H180 0.9500
C181 C182 1.408(7)
C181 H181 0.9500
C182 C183 1.483(7)
C183 C184 1.493(7)
C184 C185 1.401(7)
C184 C189 1.429(7)
C185 C186 1.400(7)
C185 H185 0.9500
C186 C187 1.410(8)
C187 C188 1.406(8)
C188 C189 1.400(8)
C188 H188 0.9500
C189 C190 1.478(8)
C190 C191 1.472(8)
C191 C192 1.400(8)
C191 C196 1.459(8)
C192 C193 1.352(9)
C192 H192 0.9500
C193 C194 1.380(9)
C193 H193 0.9500
C194 C195 1.379(9)
C194 H194 0.9500
C195 C196 1.386(8)
C195 H195 0.9500
C197 H97J 0.9800
C197 H97K 0.9800
C197 H97L 0.9800
C198 H98M 0.9800
C198 H98N 0.9800
C198 H98O 0.9800
C199 H99M 0.9800
C199 H99N 0.9800
C199 H99O 0.9800
C200 H20S 0.9800
C200 H20T 0.9800
C200 H20U 0.9800
C201 H21P 0.9800
C201 H21Q 0.9800
C201 H21R 0.9800
C202 H22P 0.9800
C202 H22Q 0.9800
C202 H22R 0.9800
C203 H23P 0.9800
C203 H23Q 0.9800
C203 H23R 0.9800
C204 H24V 0.9800
C204 H24W 0.9800
C204 H24X 0.9800
C205 H25S 0.9800
C205 H25T 0.9800
C205 H25U 0.9800
C206 H26M 0.9800
C206 H26N 0.9800
C206 H26O 0.9800
C207 H27S 0.9800
C207 H27T 0.9800
C207 H27U 0.9800
C208 H28V 0.9800
C208 H28W 0.9800
C208 H28X 0.9800
C1_1 C2_1 1.354(12)
C1_1 C9_1 1.404(12)
C1_1 C6_1 1.427(12)
C2_1 C3_1 1.456(12)
C2_1 C12_1 1.499(12)
C3_1 C4_1 1.372(12)
C3_1 C14_1 1.470(13)
C4_1 C17_1 1.404(14)
C4_1 C5_1 1.514(16)
C5_1 C6_1 1.333(15)
C5_1 C19_1 1.470(13)
C6_1 C7_1 1.446(14)
C7_1 C8_1 1.379(14)
C7_1 C21_1 1.386(13)
C8_1 C24_1 1.338(13)
C8_1 C9_1 1.554(15)
C9_1 C10_1 1.296(13)
C10_1 C11_1 1.447(14)
C10_1 C26_1 1.498(15)
C11_1 C12_1 1.340(12)
C11_1 C28_1 1.434(13)
C12_1 C13_1 1.467(13)
C13_1 C30_1 1.365(12)
C13_1 C14_1 1.457(12)
C14_1 C15_1 1.365(13)
C15_1 C32_1 1.398(14)
C15_1 C16_1 1.423(13)
C16_1 C17_1 1.346(15)
C16_1 C34_1 1.561(16)
C17_1 C18_1 1.503(13)
C18_1 C36_1 1.326(15)
C18_1 C19_1 1.423(15)
C19_1 C20_1 1.318(14)
C20_1 C38_1 1.490(12)
C20_1 C21_1 1.494(13)
C21_1 C22_1 1.407(13)
C22_1 C23_1 1.442(14)
C22_1 C39_1 1.450(13)
C23_1 C42_1 1.457(13)
C23_1 C24_1 1.464(13)
C24_1 C25_1 1.492(15)
C25_1 C26_1 1.273(16)
C25_1 C43_1 1.562(16)
C26_1 C27_1 1.461(17)
C27_1 C45_1 1.350(14)
C27_1 C28_1 1.437(16)
C28_1 C29_1 1.418(15)
C29_1 C30_1 1.379(12)
C29_1 C47_1 1.489(14)
C30_1 C31_1 1.455(13)
C31_1 C32_1 1.414(14)
C31_1 C48_1 1.455(14)
C32_1 C33_1 1.385(14)
C33_1 C50_1 1.350(14)
C33_1 C34_1 1.440(15)
C34_1 C35_1 1.293(14)
C35_1 C36_1 1.399(15)
C35_1 C52_1 1.479(17)
C36_1 C37_1 1.420(14)
C37_1 C38_1 1.447(13)
C37_1 C53_1 1.454(14)
C38_1 C39_1 1.429(12)
C39_1 C40_1 1.370(12)
C40_1 C54_1 1.426(12)
C40_1 C41_1 1.482(12)
C41_1 C42_1 1.396(12)
C41_1 C56_1 1.476(12)
C42_1 C43_1 1.415(14)
C43_1 C44_1 1.336(15)
C44_1 C57_1 1.390(13)
C44_1 C45_1 1.569(15)
C45_1 C46_1 1.400(15)
C46_1 C47_1 1.332(15)
C46_1 C58_1 1.485(14)
C47_1 C48_1 1.481(14)
C48_1 C49_1 1.408(15)
C49_1 C50_1 1.306(15)
C49_1 C59_1 1.497(16)
C50_1 C51_1 1.565(14)
C51_1 C52_1 1.272(15)
C51_1 C60_1 1.416(14)
C52_1 C53_1 1.473(14)
C53_1 C54_1 1.362(13)
C54_1 C55_1 1.528(13)
C55_1 C60_1 1.365(13)
C55_1 C56_1 1.467(12)
C56_1 C57_1 1.363(11)
C57_1 C58_1 1.506(14)
C58_1 C59_1 1.403(14)
C59_1 C60_1 1.447(14)
C1_2 C9_2 1.3748
C1_2 C2_2 1.3748
C1_2 C6_2 1.4105
C2_2 C3_2 1.4452
C2_2 C12_2 1.4984
C3_2 C4_2 1.3756
C3_2 C14_2 1.4611
C4_2 C17_2 1.3929
C4_2 C5_2 1.5143
C5_2 C6_2 1.3479
C5_2 C19_2 1.4780
C6_2 C7_2 1.4816
C7_2 C21_2 1.3402
C7_2 C8_2 1.4137
C8_2 C24_2 1.3454
C8_2 C9_2 1.5502
C9_2 C10_2 1.2957
C10_2 C11_2 1.4549
C10_2 C26_2 1.4897
C11_2 C12_2 1.3387
C11_2 C28_2 1.4355
C12_2 C13_2 1.4584
C13_2 C30_2 1.3741
C13_2 C14_2 1.4400
C14_2 C15_2 1.3718
C15_2 C32_2 1.4166
C15_2 C16_2 1.4185
C16_2 C17_2 1.3365
C16_2 C34_2 1.5559
C17_2 C18_2 1.5017
C18_2 C36_2 1.3370
C18_2 C19_2 1.4096
C19_2 C20_2 1.3434
C20_2 C21_2 1.4769
C20_2 C38_2 1.4907
C21_2 C22_2 1.4149
C22_2 C23_2 1.4321
C22_2 C39_2 1.4575
C23_2 C42_2 1.4504
C23_2 C24_2 1.4739
C24_2 C25_2 1.4954
C25_2 C26_2 1.2968
C25_2 C43_2 1.5770
C26_2 C27_2 1.4474
C27_2 C45_2 1.3430
C27_2 C28_2 1.4261
C28_2 C29_2 1.4368
C29_2 C30_2 1.3756
C29_2 C47_2 1.4905
C30_2 C31_2 1.4626
C31_2 C32_2 1.3988
C31_2 C48_2 1.4431
C32_2 C33_2 1.3827
C33_2 C50_2 1.3489
C33_2 C34_2 1.4442
C34_2 C35_2 1.3028
C35_2 C36_2 1.3886
C35_2 C52_2 1.4753
C36_2 C37_2 1.4094
C37_2 C53_2 1.4496
C37_2 C38_2 1.4706
C38_2 C39_2 1.4096
C39_2 C40_2 1.3657
C40_2 C54_2 1.4180
C40_2 C41_2 1.4891
C41_2 C42_2 1.3961
C41_2 C56_2 1.4754
C42_2 C43_2 1.4283
C43_2 C44_2 1.3178
C44_2 C57_2 1.3939
C44_2 C45_2 1.5680
C45_2 C46_2 1.3861
C46_2 C47_2 1.3337
C46_2 C58_2 1.4784
C47_2 C48_2 1.4841
C48_2 C49_2 1.4072
C49_2 C50_2 1.3223
C49_2 C59_2 1.4900
C50_2 C51_2 1.5632
C51_2 C52_2 1.2798
C51_2 C60_2 1.4160
C52_2 C53_2 1.4609
C53_2 C54_2 1.3789
C54_2 C55_2 1.5312
C55_2 C60_2 1.3657
C55_2 C56_2 1.4699
C56_2 C57_2 1.3604
C57_2 C58_2 1.5029
C58_2 C59_2 1.4242
C59_2 C60_2 1.4346
C1_3 C9_3 1.3748
C1_3 C2_3 1.3749
C1_3 C6_3 1.4105
C2_3 C3_3 1.4452
C2_3 C12_3 1.4984
C3_3 C4_3 1.3756
C3_3 C14_3 1.4611
C4_3 C17_3 1.3929
C4_3 C5_3 1.5143
C5_3 C6_3 1.3479
C5_3 C19_3 1.4780
C6_3 C7_3 1.4816
C7_3 C21_3 1.3402
C7_3 C8_3 1.4137
C8_3 C24_3 1.3455
C8_3 C9_3 1.5503
C9_3 C10_3 1.2957
C10_3 C11_3 1.4549
C10_3 C26_3 1.4897
C11_3 C12_3 1.3387
C11_3 C28_3 1.4355
C12_3 C13_3 1.4585
C13_3 C30_3 1.3741
C13_3 C14_3 1.4400
C14_3 C15_3 1.3718
C15_3 C32_3 1.4166
C15_3 C16_3 1.4184
C16_3 C17_3 1.3365
C16_3 C34_3 1.5559
C17_3 C18_3 1.5017
C18_3 C36_3 1.3369
C18_3 C19_3 1.4096
C19_3 C20_3 1.3434
C20_3 C21_3 1.4769
C20_3 C38_3 1.4907
C21_3 C22_3 1.4148
C22_3 C23_3 1.4321
C22_3 C39_3 1.4575
C23_3 C42_3 1.4504
C23_3 C24_3 1.4739
C24_3 C25_3 1.4954
C25_3 C26_3 1.2968
C25_3 C43_3 1.5770
C26_3 C27_3 1.4474
C27_3 C45_3 1.3430
C27_3 C28_3 1.4262
C28_3 C29_3 1.4368
C29_3 C30_3 1.3757
C29_3 C47_3 1.4905
C30_3 C31_3 1.4626
C31_3 C32_3 1.3988
C31_3 C48_3 1.4432
C32_3 C33_3 1.3827
C33_3 C50_3 1.3489
C33_3 C34_3 1.4442
C34_3 C35_3 1.3029
C35_3 C36_3 1.3886
C35_3 C52_3 1.4753
C36_3 C37_3 1.4095
C37_3 C53_3 1.4496
C37_3 C38_3 1.4706
C38_3 C39_3 1.4097
C39_3 C40_3 1.3657
C40_3 C54_3 1.4180
C40_3 C41_3 1.4890
C41_3 C42_3 1.3961
C41_3 C56_3 1.4754
C42_3 C43_3 1.4282
C43_3 C44_3 1.3178
C44_3 C57_3 1.3939
C44_3 C45_3 1.5680
C45_3 C46_3 1.3860
C46_3 C47_3 1.3337
C46_3 C58_3 1.4784
C47_3 C48_3 1.4841
C48_3 C49_3 1.4072
C49_3 C50_3 1.3223
C49_3 C59_3 1.4900
C50_3 C51_3 1.5632
C51_3 C52_3 1.2798
C51_3 C60_3 1.4160
C52_3 C53_3 1.4610
C53_3 C54_3 1.3789
C54_3 C55_3 1.5312
C55_3 C60_3 1.3657
C55_3 C56_3 1.4699
C56_3 C57_3 1.3604
C57_3 C58_3 1.5030
C58_3 C59_3 1.4243
C59_3 C60_3 1.4346
C209 C210 1.5076
C209 H20A 0.9800
C209 H20B 0.9800
C209 H20C 0.9800
C210 C215 1.4018
C210 C211 1.4019
C211 C212 1.3970
C211 H211 0.9500
C212 C213 1.3960
C212 H212 0.9500
C213 C214 1.3964
C213 H213 0.9500
C214 C215 1.3964
C214 H214 0.9500
C215 H215 0.9500
C216 C217 1.3900
C216 C221 1.3900
C216 H216 0.9500
C217 C218 1.3900
C217 H217 0.9500
C218 C219 1.3900
C218 H218 0.9500
C219 C220 1.3900
C219 H219 0.9500
C220 C221 1.3900
C220 H220 0.9500
C221 H221 0.9500
C222 C223 1.3900
C222 C227 1.3900
C222 H222 0.9500
C223 C224 1.3900
C223 H223 0.9500
C224 C225 1.3900
C224 H224 0.9500
C225 C226 1.3900
C225 H225 0.9500
C226 C227 1.3900
C226 H226 0.9500
C227 H227 0.9500
C228 C229 1.5072
C228 H22I 0.9800
C228 H22J 0.9800
C228 H22K 0.9800
C229 C234 1.4021
C229 C230 1.4022
C230 C231 1.3967
C230 H230 0.9500
C231 C232 1.3963
C231 H231 0.9500
C232 C233 1.3966
C232 H232 0.9500
C233 C234 1.3964
C233 H233 0.9500
C234 H234 0.9500
